data_7719972
loop_
_publ_author_name
'Tonon, Giovanni'
'Rafaniello, Anna'
'Mauceri, Matteo'
'Demitri, Nicola'
'Scattolin, Thomas'
'Rizzolio, Flavio'
'Visentin, Fabiano'

_publ_section_title
;
 Palladium(0) and Juglone: a New Alliance in the Fight Against Ovarian
 Cancer
;
_journal_name_full 'Dalton Transactions'
_journal_paper_doi 10.1039/D5DT01792K
_journal_year 2026
_chemical_formula_moiety 'C36 H30 As O3 P Pd, 0.5(C H Cl3)'
_chemical_formula_sum 'C36.5 H30.5 As Cl1.5 O3 P Pd'
_chemical_formula_weight 782.57
_space_group_crystal_system monoclinic
_space_group_IT_number 14
_space_group_name_Hall '-P 2ybc'
_space_group_name_H-M_alt 'P 1 21/c 1'
_atom_sites_solution_hydrogens geom
_atom_sites_solution_primary direct
_atom_sites_solution_secondary difmap
_audit_creation_method SHELXL-2019/3
_audit_update_record
;
2025-04-06 deposited with the CCDC.	2025-12-04 downloaded from the CCDC.
;
_cell_angle_alpha 90
_cell_angle_beta 100.26(3)
_cell_angle_gamma 90
_cell_formula_units_Z 8
_cell_length_a 38.767(8)
_cell_length_b 9.041(2)
_cell_length_c 18.570(4)
_cell_measurement_reflns_used 12260
_cell_measurement_temperature 100(2)
_cell_measurement_theta_max 27.113
_cell_measurement_theta_min 0.931
_cell_volume 6405(2)
_computing_cell_refinement 'XDS (Kabsch, 2010)'
_computing_data_collection 'Elettra XRD2 Data Collection SW'
_computing_data_reduction 'XDS (Kabsch, 2010)'
_computing_molecular_graphics 'Ortep3 for Windows - Coot'
_computing_publication_material 'enCIFer - publCIF'
_computing_structure_refinement 'SHELXL-2018/3 (Sheldrick, 2015)'
_computing_structure_solution 'SHELXT (Sheldrick, 2015)'
_diffrn_ambient_temperature 100(2)
_diffrn_measured_fraction_theta_full 0.994
_diffrn_measured_fraction_theta_max 0.993
_diffrn_measurement_device_type
;
'Arinax MD2s Goniometer, Pilatus 6M detector'
;
_diffrn_measurement_method 'Rotating crystal'
_diffrn_radiation_type Synchrotron
_diffrn_radiation_wavelength 0.620
_diffrn_reflns_av_R_equivalents 0.1205
_diffrn_reflns_av_unetI/netI 0.1067
_diffrn_reflns_Laue_measured_fraction_full 0.994
_diffrn_reflns_Laue_measured_fraction_max 0.993
_diffrn_reflns_limit_h_max 56
_diffrn_reflns_limit_h_min -56
_diffrn_reflns_limit_k_max 13
_diffrn_reflns_limit_k_min -13
_diffrn_reflns_limit_l_max 27
_diffrn_reflns_limit_l_min -25
_diffrn_reflns_number 72954
_diffrn_reflns_point_group_measured_fraction_full 0.994
_diffrn_reflns_point_group_measured_fraction_max 0.993
_diffrn_reflns_theta_full 21.839
_diffrn_reflns_theta_max 27.113
_diffrn_reflns_theta_min 0.931
_diffrn_source 'Elettra Synchrotron - XRD2 BL'
_diffrn_standards_decay_% 0
_diffrn_standards_interval_count 0
_diffrn_standards_number 0
_exptl_absorpt_coefficient_mu 1.251
_exptl_absorpt_correction_type none
_exptl_crystal_colour Orange
_exptl_crystal_density_diffrn 1.623
_exptl_crystal_description 'Thin plates'
_exptl_crystal_F_000 3144
_exptl_crystal_size_max 0.100
_exptl_crystal_size_mid 0.050
_exptl_crystal_size_min 0.020
_refine_diff_density_max 1.802
_refine_diff_density_min -0.888
_refine_diff_density_rms 0.124
_refine_ls_extinction_method none
_refine_ls_goodness_of_fit_ref 0.947
_refine_ls_hydrogen_treatment constr
_refine_ls_matrix_type full
_refine_ls_number_parameters 792
_refine_ls_number_reflns 21164
_refine_ls_number_restraints 134
_refine_ls_restrained_S_all 0.955
_refine_ls_R_factor_all 0.1916
_refine_ls_R_factor_gt 0.0832
_refine_ls_shift/su_max 0.025
_refine_ls_shift/su_mean 0.000
_refine_ls_structure_factor_coef Fsqd
_refine_ls_weighting_details 'w=1/[\s^2^(Fo^2^)+(0.1199P)^2^+6.1999P] where P=(Fo^2^+2Fc^2^)/3'
_refine_ls_weighting_scheme calc
_refine_ls_wR_factor_gt 0.2045
_refine_ls_wR_factor_ref 0.2656
_reflns_Friedel_coverage 0.000
_reflns_number_gt 8556
_reflns_number_total 21164
_reflns_threshold_expression 'I > 2\s(I)'
_cod_data_source_file d5dt01792k2.cif
_cod_data_source_block AR11
_cod_original_sg_symbol_H-M 'P 21/c'
_cod_original_formula_sum 'C36.50 H30.50 As Cl1.50 O3 P Pd'
_cod_database_code 7719972
_shelx_shelxl_version_number 2019/3
_shelx_space_group_comment
;
The symmetry employed for this shelxl refinement is uniquely defined
by the following loop, which should always be used as a source of
symmetry information in preference to the above space-group names.
They are only intended as comments.
;
_shelx_estimated_absorpt_t_min 0.885
_shelx_estimated_absorpt_t_max 0.975

loop_
_space_group_symop_operation_xyz
'x, y, z'
'-x, y+1/2, -z+1/2'
'-x, -y, -z'
'x, -y-1/2, z-1/2'

loop_
_atom_site_label
_atom_site_type_symbol
_atom_site_fract_x
_atom_site_fract_y
_atom_site_fract_z
_atom_site_U_iso_or_equiv
_atom_site_adp_type
_atom_site_occupancy
_atom_site_site_symmetry_order
_atom_site_calc_flag
_atom_site_refinement_flags_posn
_atom_site_refinement_flags_adp
_atom_site_refinement_flags_occupancy
_atom_site_disorder_assembly
_atom_site_disorder_group
C1A_S:1 C 0.2214(5) 0.3337(12) 0.543(2) 0.241(7) Uani 0.598(7) 1 d D U P A 1
H1A_S:1 H 0.233297 0.311043 0.594244 0.289 Uiso 0.598(7) 1 calc R U P A 1
Cl1A_S:1 Cl 0.2362(3) 0.2081(8) 0.4884(5) 0.226(6) Uani 0.598(7) 1 d D . P A 1
Cl2A_S:1 Cl 0.23261(16) 0.5084(6) 0.5255(5) 0.164(3) Uani 0.598(7) 1 d D . P A 1
Cl3A_S:1 Cl 0.17786(13) 0.3154(6) 0.5419(4) 0.135(3) Uani 0.598(7) 1 d D . P A 1
C1B_S:1 C 0.2157(6) 0.296(3) 0.532(2) 0.249(7) Uani 0.402(7) 1 d D U P A 2
H1B_S:1 H 0.219150 0.266709 0.584283 0.299 Uiso 0.402(7) 1 calc R U P A 2
Cl2B_S:1 Cl 0.1929(4) 0.1568(16) 0.4829(12) 0.255(8) Uani 0.402(7) 1 d D U P A 2
Cl1B_S:1 Cl 0.2553(3) 0.3199(15) 0.5115(13) 0.262(7) Uani 0.402(7) 1 d D U P A 2
Cl3B_S:1 Cl 0.1898(5) 0.4462(19) 0.5229(14) 0.290(8) Uani 0.402(7) 1 d D U P A 2
Pd_A:1 Pd 0.36529(2) 0.64962(6) 0.79322(3) 0.06015(18) Uani 1 1 d D . . . .
O4_A:2 O 0.3008(2) 0.4046(8) 0.6844(4) 0.107(2) Uani 1 1 d . . . . .
C4_A:2 C 0.3254(3) 0.4934(11) 0.6813(6) 0.085(3) Uani 1 1 d . . . . .
C4A_A:2 C 0.3579(3) 0.4416(10) 0.6569(5) 0.078(2) Uani 1 1 d . . . . .
C6_A:2 C 0.3934(4) 0.2383(13) 0.6271(6) 0.114(4) Uani 1 1 d . . . . .
H6_A:2 H 0.397071 0.135100 0.622453 0.137 Uiso 1 1 calc R U . B 1
C7_A:2 C 0.4181(4) 0.3376(15) 0.6156(6) 0.111(4) Uani 1 1 d . . . . .
H7_A:2 H 0.439198 0.301288 0.602767 0.134 Uiso 1 1 calc R U . C 1
C8A_A:2 C 0.3830(3) 0.5404(10) 0.6444(5) 0.078(2) Uani 1 1 d . . . . .
C1_A:2 C 0.3783(2) 0.7029(10) 0.6549(5) 0.077(2) Uani 1 1 d . . . . .
O1_A:2 O 0.39986(18) 0.7921(8) 0.6362(4) 0.0922(18) Uani 1 1 d . . . . .
C2_A:2 C 0.3496(2) 0.7489(9) 0.6872(5) 0.075(2) Uani 1 1 d . . . . .
H2_A:2 H 0.347577 0.849595 0.700464 0.090 Uiso 1 1 calc R U . . .
C3_A:2 C 0.3240(2) 0.6462(9) 0.6998(5) 0.075(2) Uani 1 1 d . . . . .
H3_A:2 H 0.305013 0.680007 0.721529 0.089 Uiso 1 1 calc R U . . .
C8O_A:2 C 0.4142(3) 0.4903(15) 0.6217(6) 0.103(3) Uani 0.242(17) 1 d D . P D 2
OA_A:2 O 0.4376(7) 0.591(3) 0.613(2) 0.125(15) Uani 0.242(17) 1 d D . P D 2
HA_A:2 H 0.429669 0.675589 0.618648 0.187 Uiso 0.242(17) 1 calc R U P D 2
C8H_A:2 C 0.4142(3) 0.4903(15) 0.6217(6) 0.103(3) Uani 0.758(17) 1 d . . P D 1
H8H_A:2 H 0.431449 0.557533 0.611215 0.124 Uiso 0.758(17) 1 calc R U P D 1
C5H_A:2 C 0.3627(3) 0.2913(12) 0.6458(6) 0.099(3) Uani 0.242(17) 1 d . . P D 2
H5H_A:2 H 0.344515 0.223783 0.651113 0.119 Uiso 0.242(17) 1 calc R U P D 2
C5O_A:2 C 0.3627(3) 0.2913(12) 0.6458(6) 0.099(3) Uani 0.758(17) 1 d D . P D 1
OB_A:2 O 0.3388(3) 0.1926(11) 0.6537(5) 0.112(4) Uani 0.758(17) 1 d D . P D 1
HB_A:2 H 0.321176 0.235398 0.664545 0.168 Uiso 0.758(17) 1 calc R U P D 1
P1_A:3 P 0.35334(17) 0.5164(6) 0.8935(3) 0.069(4) Uani 0.599(5) 1 d D . P E 1
C1A_A:3 C 0.39255(17) 0.5411(8) 0.9702(4) 0.0631(18) Uani 0.599(5) 1 d D . P E 1
H1A_A:3 H 0.384842 0.531622 1.017986 0.076 Uiso 0.599(5) 1 calc R U P E 1
H1B_A:3 H 0.409939 0.462278 0.966935 0.076 Uiso 0.599(5) 1 calc R U P E 1
As1_A:3 As 0.35346(7) 0.5161(3) 0.8931(2) 0.0602(18) Uani 0.401(5) 1 d D . P E 2
C1B_A:3 C 0.39255(17) 0.5411(8) 0.9702(4) 0.0631(18) Uani 0.401(5) 1 d D . P E 2
H1C_A:3 H 0.384714 0.531839 1.017865 0.076 Uiso 0.401(5) 1 calc R U P E 2
H1D_A:3 H 0.409973 0.462274 0.967216 0.076 Uiso 0.401(5) 1 calc R U P E 2
C11_A:3 C 0.31411(10) 0.5854(5) 0.9273(3) 0.067(2) Uani 1 1 d DG . . . .
C12_A:3 C 0.31578(11) 0.6678(6) 0.9910(3) 0.087(3) Uani 1 1 d G . . E .
H12_A:3 H 0.337850 0.689068 1.020515 0.104 Uiso 1 1 calc R U . . .
C13_A:3 C 0.28515(15) 0.7192(6) 1.0115(3) 0.107(3) Uani 1 1 d G . . E .
H13_A:3 H 0.286284 0.775456 1.055084 0.128 Uiso 1 1 calc R U . . .
C14_A:3 C 0.25285(11) 0.6881(7) 0.9683(4) 0.099(3) Uani 1 1 d G . . E .
H14_A:3 H 0.231913 0.723155 0.982376 0.119 Uiso 1 1 calc R U . . .
C15_A:3 C 0.25118(10) 0.6057(7) 0.9046(3) 0.087(3) Uani 1 1 d G . . E .
H15_A:3 H 0.229106 0.584465 0.875097 0.104 Uiso 1 1 calc R U . . .
C16_A:3 C 0.28181(13) 0.5544(5) 0.8841(2) 0.073(2) Uani 1 1 d G . . E .
H16_A:3 H 0.280671 0.498075 0.840526 0.088 Uiso 1 1 calc R U . . .
C17_A:3 C 0.34701(13) 0.3132(3) 0.8956(3) 0.0646(19) Uani 1 1 d DG . . . .
C18_A:3 C 0.35647(13) 0.2276(5) 0.8401(3) 0.076(2) Uani 1 1 d G . . E .
H18_A:3 H 0.365349 0.273534 0.801178 0.091 Uiso 1 1 calc R U . . .
C19_A:3 C 0.35296(15) 0.0746(5) 0.8416(3) 0.092(3) Uani 1 1 d G . . E .
H19_A:3 H 0.359432 0.016098 0.803635 0.110 Uiso 1 1 calc R U . . .
C20_A:3 C 0.33997(15) 0.0074(3) 0.8985(4) 0.095(3) Uani 1 1 d G . . E .
H20_A:3 H 0.337573 -0.097123 0.899541 0.114 Uiso 1 1 calc R U . . .
C21_A:3 C 0.33051(14) 0.0931(5) 0.9541(3) 0.085(3) Uani 1 1 d G . . E .
H21_A:3 H 0.321631 0.047090 0.992991 0.102 Uiso 1 1 calc R U . . .
C22_A:3 C 0.33402(14) 0.2460(5) 0.9526(3) 0.075(2) Uani 1 1 d G . . E .
H22_A:3 H 0.327548 0.304526 0.990536 0.090 Uiso 1 1 calc R U . . .
P2_A:3 P 0.41710(19) 0.7290(7) 0.8684(4) 0.111(8) Uani 0.401(5) 1 d D . P E 1
C6A_A:3 C 0.4094(2) 0.6898(8) 0.9654(3) 0.0648(19) Uani 0.401(5) 1 d D . P E 1
H6A_A:3 H 0.432049 0.692810 0.999775 0.078 Uiso 0.401(5) 1 calc R U P E 1
H6B_A:3 H 0.394077 0.767619 0.980224 0.078 Uiso 0.401(5) 1 calc R U P E 1
As2_A:3 As 0.41645(3) 0.73145(13) 0.86905(11) 0.0529(7) Uani 0.599(5) 1 d D . P E 2
C6B_A:3 C 0.4094(2) 0.6898(8) 0.9654(3) 0.0648(19) Uani 0.599(5) 1 d D . P E 2
H6C_A:3 H 0.432221 0.692082 0.999213 0.078 Uiso 0.599(5) 1 calc R U P E 2
H6D_A:3 H 0.394267 0.767314 0.981150 0.078 Uiso 0.599(5) 1 calc R U P E 2
C23_A:3 C 0.43291(13) 0.9267(4) 0.8756(3) 0.066(2) Uani 1 1 d DG . . . .
C24_A:3 C 0.44459(17) 0.9945(5) 0.9427(3) 0.102(3) Uani 1 1 d G . . E .
H24_A:3 H 0.444575 0.941383 0.986799 0.123 Uiso 1 1 calc R U . . .
C25_A:3 C 0.45630(17) 1.1401(5) 0.9452(3) 0.120(4) Uani 1 1 d G . . E .
H25_A:3 H 0.464284 1.186397 0.991040 0.144 Uiso 1 1 calc R U . . .
C26_A:3 C 0.45632(15) 1.2178(4) 0.8806(3) 0.099(3) Uani 1 1 d G . . E .
H26_A:3 H 0.464323 1.317260 0.882339 0.119 Uiso 1 1 calc R U . . .
C27_A:3 C 0.44464(16) 1.1500(4) 0.8135(3) 0.097(3) Uani 1 1 d G . . E .
H27_A:3 H 0.444654 1.203109 0.769396 0.116 Uiso 1 1 calc R U . . .
C28_A:3 C 0.43293(15) 1.0044(4) 0.8110(3) 0.079(2) Uani 1 1 d G . . E .
H28_A:3 H 0.424944 0.958095 0.765154 0.095 Uiso 1 1 calc R U . . .
C29_A:3 C 0.45845(10) 0.6298(5) 0.8603(3) 0.0626(18) Uani 1 1 d DG . . . .
C30_A:3 C 0.48657(12) 0.6190(6) 0.9181(2) 0.070(2) Uani 1 1 d G . . E .
H30_A:3 H 0.484900 0.660429 0.964351 0.084 Uiso 1 1 calc R U . . .
C31_A:3 C 0.51714(10) 0.5477(6) 0.9081(3) 0.075(2) Uani 1 1 d G . . E .
H31_A:3 H 0.536357 0.540317 0.947633 0.090 Uiso 1 1 calc R U . . .
C32_A:3 C 0.51959(11) 0.4871(6) 0.8404(4) 0.083(3) Uani 1 1 d G . . E .
H32_A:3 H 0.540478 0.438355 0.833656 0.099 Uiso 1 1 calc R U . . .
C33_A:3 C 0.49147(15) 0.4979(7) 0.7827(3) 0.091(3) Uani 1 1 d G . . E .
H33_A:3 H 0.493142 0.456505 0.736396 0.109 Uiso 1 1 calc R U . . .
C34_A:3 C 0.46090(12) 0.5692(7) 0.7926(3) 0.086(3) Uani 1 1 d G . . E .
H34_A:3 H 0.441685 0.576618 0.753112 0.103 Uiso 1 1 calc R U . . .
Pd_B:1 Pd 0.13059(2) 0.88698(6) 0.76284(4) 0.0662(2) Uani 1 1 d D . . . .
O4_B:2 O 0.16541(17) 0.6446(9) 0.9176(4) 0.104(2) Uani 1 1 d . . . . .
C4_B:2 C 0.1403(2) 0.7278(12) 0.8927(6) 0.085(3) Uani 1 1 d . . . . .
C4A_B:2 C 0.1046(2) 0.6654(11) 0.8772(6) 0.085(3) Uani 1 1 d . . . . .
C6_B:2 C 0.0656(3) 0.4566(14) 0.8640(7) 0.103(3) Uani 1 1 d . . . . .
H6_B:2 H 0.062042 0.352611 0.862412 0.124 Uiso 1 1 calc R U . F 1
C7_B:2 C 0.0375(3) 0.5527(13) 0.8488(6) 0.096(3) Uani 1 1 d . . . . .
H7_B:2 H 0.014502 0.512726 0.839858 0.115 Uiso 1 1 calc R U . G 1
C8A_B:2 C 0.0762(2) 0.7600(11) 0.8586(6) 0.089(3) Uani 1 1 d . . . . .
C1_B:2 C 0.0812(2) 0.9231(11) 0.8533(6) 0.090(3) Uani 1 1 d . . . . .
O1_B:2 O 0.05543(18) 1.0104(8) 0.8448(5) 0.108(2) Uani 1 1 d . . . . .
C2_B:2 C 0.1163(3) 0.9770(12) 0.8614(6) 0.093(3) Uani 1 1 d . . . . .
H2_B:2 H 0.120273 1.079027 0.853825 0.111 Uiso 1 1 calc R U . . .
C3_B:2 C 0.1452(2) 0.8805(11) 0.8807(6) 0.086(3) Uani 1 1 d . . . . .
H3_B:2 H 0.168350 0.918793 0.885603 0.103 Uiso 1 1 calc R U . . .
C8O_B:2 C 0.0413(3) 0.6991(13) 0.8462(6) 0.090(3) Uani 0.330(16) 1 d D . P H 2
OA_B:2 O 0.0153(6) 0.792(3) 0.8258(17) 0.168(15) Uani 0.330(16) 1 d D . P H 2
HA_B:2 H 0.023146 0.879115 0.827563 0.252 Uiso 0.330(16) 1 calc R U P H 2
C8H_B:2 C 0.0413(3) 0.6991(13) 0.8462(6) 0.090(3) Uani 0.670(16) 1 d . . P H 1
H8H_B:2 H 0.021433 0.761976 0.836303 0.107 Uiso 0.670(16) 1 calc R U P H 1
C5H_B:2 C 0.0990(2) 0.5147(11) 0.8815(6) 0.087(3) Uani 0.330(16) 1 d . . P H 2
H5H_B:2 H 0.118321 0.450442 0.896588 0.105 Uiso 0.330(16) 1 calc R U P H 2
C5O_B:2 C 0.0990(2) 0.5147(11) 0.8815(6) 0.087(3) Uani 0.670(16) 1 d D . P H 1
OB_B:2 O 0.1243(2) 0.4152(11) 0.8985(5) 0.089(4) Uani 0.670(16) 1 d D . P H 1
HB_B:2 H 0.143767 0.458457 0.907972 0.134 Uiso 0.670(16) 1 calc R U P H 1
P1_B:3 P 0.16719(14) 0.7574(6) 0.6982(4) 0.079(5) Uani 0.610(4) 1 d D . P I 1
C1A_B:3 C 0.14655(18) 0.7573(8) 0.5985(3) 0.070(2) Uani 0.610(4) 1 d D . P I 1
H1A_B:3 H 0.164614 0.737543 0.568136 0.084 Uiso 0.610(4) 1 calc R U P I 1
H1B_B:3 H 0.128578 0.678525 0.588853 0.084 Uiso 0.610(4) 1 calc R U P I 1
As1_B:3 As 0.16695(9) 0.7555(3) 0.69914(16) 0.0531(17) Uani 0.390(4) 1 d D . P I 2
C1B_B:3 C 0.14655(18) 0.7573(8) 0.5985(3) 0.070(2) Uani 0.390(4) 1 d D . P I 2
H1C_B:3 H 0.164787 0.738141 0.568486 0.084 Uiso 0.390(4) 1 calc R U P I 2
H1D_B:3 H 0.128614 0.678493 0.588208 0.084 Uiso 0.390(4) 1 calc R U P I 2
C11_B:3 C 0.21000(9) 0.8525(5) 0.7044(3) 0.064(2) Uani 1 1 d DG . . . .
C12_B:3 C 0.22349(12) 0.9031(5) 0.6445(3) 0.076(2) Uani 1 1 d G . . I .
H12_B:3 H 0.211219 0.884664 0.596287 0.091 Uiso 1 1 calc R U . . .
C13_B:3 C 0.25492(13) 0.9808(5) 0.6549(3) 0.100(4) Uani 1 1 d G . . I .
H13_B:3 H 0.264140 1.015479 0.613925 0.120 Uiso 1 1 calc R U . . .
C14_B:3 C 0.27287(10) 1.0079(5) 0.7254(4) 0.091(3) Uani 1 1 d G . . I .
H14_B:3 H 0.294355 1.060992 0.732562 0.109 Uiso 1 1 calc R U . . .
C15_B:3 C 0.25938(13) 0.9572(5) 0.7854(3) 0.086(3) Uani 1 1 d G . . I .
H15_B:3 H 0.271649 0.975690 0.833563 0.103 Uiso 1 1 calc R U . . .
C16_B:3 C 0.22795(13) 0.8795(5) 0.7749(3) 0.075(2) Uani 1 1 d G . . I .
H16_B:3 H 0.218729 0.844874 0.815926 0.090 Uiso 1 1 calc R U . . .
C17_B:3 C 0.17936(12) 0.5599(4) 0.7194(4) 0.0644(19) Uani 1 1 d DG . . . .
C18_B:3 C 0.15361(10) 0.4667(5) 0.7371(4) 0.081(2) Uani 1 1 d G . . I .
H18_B:3 H 0.130947 0.504500 0.739221 0.097 Uiso 1 1 calc R U . . .
C19_B:3 C 0.16102(14) 0.3181(5) 0.7517(4) 0.093(3) Uani 1 1 d G . . I .
H19_B:3 H 0.143421 0.254433 0.763843 0.111 Uiso 1 1 calc R U . . .
C20_B:3 C 0.19418(16) 0.2628(4) 0.7486(4) 0.107(4) Uani 1 1 d G . . I .
H20_B:3 H 0.199241 0.161309 0.758640 0.129 Uiso 1 1 calc R U . . .
C21_B:3 C 0.21993(12) 0.3561(5) 0.7309(4) 0.098(3) Uani 1 1 d G . . I .
H21_B:3 H 0.242589 0.318250 0.728817 0.117 Uiso 1 1 calc R U . . .
C22_B:3 C 0.21252(11) 0.5046(5) 0.7163(4) 0.080(3) Uani 1 1 d G . . I .
H22_B:3 H 0.230116 0.568318 0.704195 0.096 Uiso 1 1 calc R U . . .
P2_B:3 P 0.10067(17) 0.9617(6) 0.6484(3) 0.033(3) Uani 0.390(4) 1 d D . P I 1
C6A_B:3 C 0.1296(2) 0.9084(8) 0.5787(4) 0.071(2) Uani 0.390(4) 1 d D . P I 1
H6A_B:3 H 0.115221 0.904361 0.529004 0.085 Uiso 0.390(4) 1 calc R U P I 1
H6B_B:3 H 0.148084 0.984020 0.578610 0.085 Uiso 0.390(4) 1 calc R U P I 1
As2_B:3 As 0.10123(6) 0.9649(2) 0.64696(15) 0.0739(13) Uani 0.610(4) 1 d D . P I 2
C6B_B:3 C 0.1296(2) 0.9084(8) 0.5787(4) 0.071(2) Uani 0.610(4) 1 d D . P I 2
H6C_B:3 H 0.115136 0.903775 0.529104 0.085 Uiso 0.610(4) 1 calc R U P I 2
H6D_B:3 H 0.148154 0.983455 0.578001 0.085 Uiso 0.610(4) 1 calc R U P I 2
C23_B:3 C 0.08918(11) 1.1609(3) 0.6222(3) 0.0628(19) Uani 1 1 d DG . . . .
C24_B:3 C 0.09801(13) 1.2300(4) 0.5611(3) 0.075(2) Uani 1 1 d G . . I .
H24_B:3 H 0.110796 1.177502 0.530160 0.090 Uiso 1 1 calc R U . . .
C25_B:3 C 0.08813(14) 1.3759(4) 0.5453(3) 0.081(2) Uani 1 1 d G . . I .
H25_B:3 H 0.094161 1.423061 0.503539 0.098 Uiso 1 1 calc R U . . .
C26_B:3 C 0.06941(13) 1.4526(3) 0.5906(3) 0.081(3) Uani 1 1 d G . . I .
H26_B:3 H 0.062661 1.552336 0.579745 0.097 Uiso 1 1 calc R U . . .
C27_B:3 C 0.06058(13) 1.3836(4) 0.6516(3) 0.083(3) Uani 1 1 d G . . I .
H27_B:3 H 0.047796 1.436052 0.682571 0.100 Uiso 1 1 calc R U . . .
C28_B:3 C 0.07047(13) 1.2377(4) 0.6674(3) 0.077(2) Uani 1 1 d G . . I .
H28_B:3 H 0.064431 1.190491 0.709193 0.092 Uiso 1 1 calc R U . . .
C29_B:3 C 0.05843(9) 0.8636(5) 0.6143(3) 0.0633(19) Uani 1 1 d DG . . . .
C30_B:3 C 0.04191(13) 0.8655(5) 0.5414(3) 0.073(2) Uani 1 1 d G . . I .
H30_B:3 H 0.052168 0.917833 0.506171 0.088 Uiso 1 1 calc R U . . .
C31_B:3 C 0.01039(13) 0.7910(6) 0.5201(3) 0.086(3) Uani 1 1 d G . . I .
H31_B:3 H -0.000899 0.792305 0.470313 0.103 Uiso 1 1 calc R U . . .
C32_B:3 C -0.00462(10) 0.7145(6) 0.5717(3) 0.076(2) Uani 1 1 d G . . I .
H32_B:3 H -0.026162 0.663489 0.557106 0.092 Uiso 1 1 calc R U . . .
C33_B:3 C 0.01190(12) 0.7125(5) 0.6445(3) 0.081(3) Uani 1 1 d G . . I .
H33_B:3 H 0.001643 0.660199 0.679756 0.097 Uiso 1 1 calc R U . . .
C34_B:3 C 0.04342(12) 0.7871(6) 0.6658(2) 0.074(2) Uani 1 1 d G . . I .
H34_B:3 H 0.054710 0.785726 0.715615 0.089 Uiso 1 1 calc R U . . .

loop_
_atom_site_aniso_label
_atom_site_aniso_U_11
_atom_site_aniso_U_22
_atom_site_aniso_U_33
_atom_site_aniso_U_23
_atom_site_aniso_U_13
_atom_site_aniso_U_12
C1A_S:1 0.173(11) 0.120(10) 0.47(2) -0.037(12) 0.152(12) 0.002(9)
Cl1A_S:1 0.363(17) 0.166(8) 0.180(9) 0.029(6) 0.133(10) 0.123(10)
Cl2A_S:1 0.147(5) 0.106(4) 0.222(9) 0.051(5) -0.008(5) -0.024(4)
Cl3A_S:1 0.102(3) 0.124(4) 0.175(6) 0.012(4) 0.009(4) -0.041(3)
C1B_S:1 0.179(11) 0.135(10) 0.466(19) -0.030(12) 0.149(12) 0.001(9)
Cl2B_S:1 0.174(10) 0.192(11) 0.44(2) 0.015(12) 0.157(12) -0.017(8)
Cl1B_S:1 0.172(9) 0.132(8) 0.50(2) -0.024(11) 0.122(12) -0.058(7)
Cl3B_S:1 0.242(13) 0.181(11) 0.47(2) -0.066(13) 0.132(14) 0.024(10)
Pd_A:1 0.0699(4) 0.0496(3) 0.0617(4) 0.0013(2) 0.0139(3) 0.0051(2)
O4_A:2 0.114(5) 0.098(5) 0.103(6) -0.015(4) -0.002(4) -0.018(4)
C4_A:2 0.086(6) 0.091(6) 0.075(7) -0.015(5) 0.005(5) 0.007(5)
C4A_A:2 0.103(6) 0.073(5) 0.056(5) -0.007(4) 0.005(5) 0.012(5)
C6_A:2 0.160(11) 0.087(7) 0.086(8) -0.031(6) -0.007(8) 0.050(8)
C7_A:2 0.140(10) 0.115(9) 0.076(7) -0.015(7) 0.011(7) 0.048(8)
C8A_A:2 0.102(6) 0.080(5) 0.052(5) -0.001(4) 0.009(4) 0.016(5)
C1_A:2 0.095(6) 0.078(5) 0.054(5) 0.008(4) 0.004(4) 0.007(5)
O1_A:2 0.105(4) 0.101(5) 0.073(4) 0.011(4) 0.022(4) -0.004(4)
C2_A:2 0.091(6) 0.066(5) 0.067(6) 0.003(4) 0.009(4) 0.017(4)
C3_A:2 0.077(5) 0.080(5) 0.066(5) 0.003(4) 0.011(4) 0.008(4)
C8O_A:2 0.122(9) 0.122(9) 0.067(7) -0.007(6) 0.018(6) 0.035(7)
OA_A:2 0.14(3) 0.13(3) 0.12(3) 0.03(2) 0.06(2) 0.04(2)
C8H_A:2 0.122(9) 0.122(9) 0.067(7) -0.007(6) 0.018(6) 0.035(7)
C5H_A:2 0.127(9) 0.087(7) 0.079(7) -0.023(5) 0.003(6) 0.009(7)
C5O_A:2 0.127(9) 0.087(7) 0.079(7) -0.023(5) 0.003(6) 0.009(7)
OB_A:2 0.144(9) 0.090(7) 0.091(8) -0.018(5) -0.005(6) -0.002(6)
P1_A:3 0.105(7) 0.071(7) 0.026(3) 0.006(3) -0.003(3) -0.015(5)
C1A_A:3 0.070(4) 0.055(4) 0.061(5) 0.005(3) 0.003(4) -0.003(3)
As1_A:3 0.049(2) 0.040(2) 0.094(4) 0.0009(19) 0.0187(19) -0.0076(17)
C1B_A:3 0.070(4) 0.055(4) 0.061(5) 0.005(3) 0.003(4) -0.003(3)
C11_A:3 0.074(5) 0.052(4) 0.075(6) 0.012(4) 0.015(4) -0.011(3)
C12_A:3 0.078(5) 0.116(7) 0.070(6) -0.012(5) 0.023(5) -0.022(5)
C13_A:3 0.084(6) 0.155(10) 0.086(8) -0.019(7) 0.031(6) -0.008(6)
C14_A:3 0.066(5) 0.157(10) 0.077(7) 0.005(7) 0.019(5) 0.000(6)
C15_A:3 0.070(5) 0.104(7) 0.085(7) 0.026(6) 0.008(5) -0.004(5)
C16_A:3 0.069(5) 0.075(5) 0.073(6) 0.009(4) 0.006(4) -0.007(4)
C17_A:3 0.066(4) 0.056(4) 0.067(5) 0.002(4) -0.002(4) -0.009(3)
C18_A:3 0.069(5) 0.062(4) 0.092(7) 0.001(4) 0.003(4) 0.003(4)
C19_A:3 0.078(5) 0.057(5) 0.131(9) -0.018(5) -0.008(6) 0.008(4)
C20_A:3 0.083(6) 0.047(4) 0.141(10) 0.011(5) -0.016(6) -0.007(4)
C21_A:3 0.083(5) 0.057(4) 0.103(8) 0.018(5) -0.019(5) -0.015(4)
C22_A:3 0.079(5) 0.056(4) 0.086(6) 0.006(4) 0.005(4) -0.010(4)
P2_A:3 0.178(15) 0.123(12) 0.026(5) 0.004(5) 0.004(6) -0.027(9)
C6A_A:3 0.065(4) 0.063(4) 0.068(5) -0.005(4) 0.015(4) -0.012(3)
As2_A:3 0.0516(9) 0.0378(8) 0.0721(19) 0.0001(9) 0.0187(10) -0.0070(7)
C6B_A:3 0.065(4) 0.063(4) 0.068(5) -0.005(4) 0.015(4) -0.012(3)
C23_A:3 0.074(4) 0.049(4) 0.080(6) -0.011(4) 0.023(4) -0.009(3)
C24_A:3 0.136(9) 0.096(7) 0.080(7) -0.003(5) 0.034(6) -0.041(6)
C25_A:3 0.180(11) 0.081(6) 0.107(9) -0.034(6) 0.051(8) -0.061(7)
C26_A:3 0.112(7) 0.059(5) 0.140(10) -0.012(6) 0.059(7) -0.018(5)
C27_A:3 0.109(7) 0.055(4) 0.130(10) 0.012(5) 0.032(7) -0.010(5)
C28_A:3 0.093(6) 0.061(4) 0.087(7) -0.005(4) 0.028(5) -0.012(4)
C29_A:3 0.071(4) 0.047(3) 0.073(5) 0.004(3) 0.020(4) -0.010(3)
C30_A:3 0.060(4) 0.068(5) 0.080(6) 0.001(4) 0.010(4) -0.009(4)
C31_A:3 0.064(4) 0.067(5) 0.094(7) 0.010(4) 0.013(4) -0.009(4)
C32_A:3 0.070(5) 0.061(4) 0.123(9) -0.002(5) 0.030(5) 0.000(4)
C33_A:3 0.086(6) 0.100(7) 0.089(7) -0.009(6) 0.016(5) 0.005(5)
C34_A:3 0.075(5) 0.099(6) 0.083(7) -0.007(5) 0.012(5) 0.013(5)
Pd_B:1 0.0617(3) 0.0586(3) 0.0825(5) -0.0103(3) 0.0240(3) -0.0030(3)
O4_B:2 0.081(4) 0.134(6) 0.103(6) 0.029(5) 0.030(4) 0.022(4)
C4_B:2 0.081(6) 0.105(7) 0.073(6) 0.008(5) 0.027(5) 0.002(5)
C4A_B:2 0.074(5) 0.099(7) 0.088(7) 0.005(5) 0.030(5) 0.005(5)
C6_B:2 0.101(7) 0.113(8) 0.107(9) -0.005(7) 0.050(6) -0.013(6)
C7_B:2 0.091(7) 0.108(8) 0.095(8) -0.005(6) 0.031(6) -0.018(6)
C8A_B:2 0.075(5) 0.105(7) 0.095(8) -0.002(6) 0.035(5) 0.007(5)
C1_B:2 0.081(6) 0.093(6) 0.103(8) -0.021(6) 0.033(5) 0.010(5)
O1_B:2 0.098(5) 0.116(5) 0.118(6) -0.013(5) 0.038(4) 0.023(4)
C2_B:2 0.091(6) 0.108(7) 0.086(7) -0.014(6) 0.032(5) 0.010(6)
C3_B:2 0.078(5) 0.100(7) 0.084(7) -0.019(5) 0.029(5) -0.007(5)
C8O_B:2 0.081(6) 0.118(8) 0.074(7) -0.007(6) 0.029(5) -0.001(6)
OA_B:2 0.103(18) 0.25(4) 0.17(3) 0.01(3) 0.060(19) 0.06(2)
C8H_B:2 0.081(6) 0.118(8) 0.074(7) -0.007(6) 0.029(5) -0.001(6)
C5H_B:2 0.075(5) 0.091(6) 0.096(8) 0.015(5) 0.016(5) -0.001(5)
C5O_B:2 0.075(5) 0.091(6) 0.096(8) 0.015(5) 0.016(5) -0.001(5)
OB_B:2 0.089(6) 0.102(7) 0.084(7) 0.021(5) 0.035(5) 0.018(5)
P1_B:3 0.046(4) 0.052(6) 0.150(9) -0.013(5) 0.049(5) 0.004(4)
C1A_B:3 0.058(4) 0.064(4) 0.092(7) -0.010(4) 0.025(4) 0.001(3)
As1_B:3 0.061(3) 0.044(3) 0.052(2) -0.0024(17) 0.0036(17) -0.001(2)
C1B_B:3 0.058(4) 0.064(4) 0.092(7) -0.010(4) 0.025(4) 0.001(3)
C11_B:3 0.053(4) 0.047(3) 0.094(6) -0.001(4) 0.018(4) 0.003(3)
C12_B:3 0.060(4) 0.061(4) 0.110(8) 0.001(4) 0.023(4) 0.007(3)
C13_B:3 0.070(5) 0.066(5) 0.175(12) 0.003(6) 0.051(6) 0.001(4)
C14_B:3 0.061(5) 0.065(5) 0.149(11) -0.014(6) 0.022(6) -0.007(4)
C15_B:3 0.070(5) 0.067(5) 0.117(9) -0.006(5) 0.005(5) -0.012(4)
C16_B:3 0.062(4) 0.056(4) 0.104(7) -0.003(4) 0.005(4) 0.002(3)
C17_B:3 0.061(4) 0.047(3) 0.086(6) -0.009(4) 0.016(4) -0.008(3)
C18_B:3 0.071(5) 0.067(5) 0.104(8) 0.005(5) 0.013(5) 0.003(4)
C19_B:3 0.088(6) 0.059(5) 0.129(9) 0.011(5) 0.013(6) -0.009(4)
C20_B:3 0.106(7) 0.057(5) 0.154(12) -0.016(6) 0.012(7) 0.002(5)
C21_B:3 0.083(6) 0.052(4) 0.157(11) -0.023(5) 0.016(6) 0.005(4)
C22_B:3 0.056(4) 0.052(4) 0.131(9) -0.013(4) 0.017(5) 0.006(3)
P2_B:3 0.044(5) 0.028(4) 0.021(3) 0.006(3) -0.014(3) -0.002(4)
C6A_B:3 0.078(5) 0.059(4) 0.081(6) 0.002(4) 0.024(4) 0.006(4)
As2_B:3 0.0610(19) 0.0502(19) 0.118(2) -0.0030(14) 0.0366(14) 0.0024(13)
C6B_B:3 0.078(5) 0.059(4) 0.081(6) 0.002(4) 0.024(4) 0.006(4)
C23_B:3 0.056(4) 0.049(3) 0.082(6) 0.002(4) 0.008(4) 0.000(3)
C24_B:3 0.082(5) 0.053(4) 0.090(7) 0.001(4) 0.015(5) 0.011(4)
C25_B:3 0.089(6) 0.061(5) 0.095(7) 0.006(4) 0.019(5) -0.003(4)
C26_B:3 0.089(6) 0.047(4) 0.103(8) -0.002(4) 0.008(5) 0.009(4)
C27_B:3 0.077(5) 0.063(5) 0.111(8) 0.000(5) 0.020(5) 0.014(4)
C28_B:3 0.068(4) 0.056(4) 0.109(8) 0.000(4) 0.026(5) 0.009(4)
C29_B:3 0.063(4) 0.039(3) 0.088(6) -0.001(3) 0.014(4) -0.001(3)
C30_B:3 0.072(5) 0.056(4) 0.093(7) 0.008(4) 0.019(5) 0.001(4)
C31_B:3 0.071(5) 0.074(5) 0.105(8) -0.002(5) -0.002(5) 0.006(4)
C32_B:3 0.061(4) 0.060(4) 0.109(8) 0.001(5) 0.018(5) -0.005(3)
C33_B:3 0.073(5) 0.064(5) 0.112(8) -0.006(5) 0.032(5) -0.011(4)
C34_B:3 0.062(4) 0.061(4) 0.097(7) -0.001(4) 0.006(4) -0.007(4)

loop_
_atom_type_symbol
_atom_type_description
_atom_type_scat_dispersion_real
_atom_type_scat_dispersion_imag
_atom_type_scat_source
C C 0.0020 0.0012 'International Tables Vol C Tables 4.2.6.8 and 6.1.1.4'
H H 0.0000 0.0000 'International Tables Vol C Tables 4.2.6.8 and 6.1.1.4'
O O 0.0077 0.0045 'International Tables Vol C Tables 4.2.6.8 and 6.1.1.4'
Pd Pd -1.3766 0.7904 'International Tables Vol C Tables 4.2.6.8 and 6.1.1.4'
P P 0.0809 0.0720 'International Tables Vol C Tables 4.2.6.8 and 6.1.1.4'
Cl Cl 0.1198 0.1216 'International Tables Vol C Tables 4.2.6.8 and 6.1.1.4'
As As 0.2253 1.5968 'International Tables Vol C Tables 4.2.6.8 and 6.1.1.4'

loop_
_geom_angle_atom_site_label_1
_geom_angle_atom_site_label_2
_geom_angle_atom_site_label_3
_geom_angle
_geom_angle_site_symmetry_1
_geom_angle_site_symmetry_3
_geom_angle_publ_flag
Cl2A_S:1 C1A_S:1 Cl1A_S:1 112.7(12) . . ?
Cl2A_S:1 C1A_S:1 Cl3A_S:1 112.4(12) . . ?
Cl1A_S:1 C1A_S:1 Cl3A_S:1 111.7(12) . . ?
Cl2A_S:1 C1A_S:1 H1A_S:1 106.5 . . ?
Cl1A_S:1 C1A_S:1 H1A_S:1 106.5 . . ?
Cl3A_S:1 C1A_S:1 H1A_S:1 106.5 . . ?
Cl1B_S:1 C1B_S:1 Cl3B_S:1 116(2) . . ?
Cl1B_S:1 C1B_S:1 Cl2B_S:1 112.9(18) . . ?
Cl3B_S:1 C1B_S:1 Cl2B_S:1 107.6(17) . . ?
Cl1B_S:1 C1B_S:1 H1B_S:1 106.6 . . ?
Cl3B_S:1 C1B_S:1 H1B_S:1 106.6 . . ?
Cl2B_S:1 C1B_S:1 H1B_S:1 106.6 . . ?
C3_A:2 Pd_A:1 C2_A:2 38.3(3) . . ?
C3_A:2 Pd_A:1 As1_A:3 114.4(3) . . ?
C2_A:2 Pd_A:1 As1_A:3 151.9(3) . . ?
C3_A:2 Pd_A:1 P1_A:3 114.4(3) . . ?
C2_A:2 Pd_A:1 P1_A:3 151.9(3) . . ?
C3_A:2 Pd_A:1 As2_A:3 157.5(2) . . ?
C2_A:2 Pd_A:1 As2_A:3 119.4(2) . . ?
As1_A:3 Pd_A:1 As2_A:3 87.17(10) . . ?
C3_A:2 Pd_A:1 P2_A:3 157.6(3) . . ?
C2_A:2 Pd_A:1 P2_A:3 119.4(3) . . ?
P1_A:3 Pd_A:1 P2_A:3 87.3(3) . . ?
O4_A:2 C4_A:2 C3_A:2 123.1(9) . . ?
O4_A:2 C4_A:2 C4A_A:2 120.2(9) . . ?
C3_A:2 C4_A:2 C4A_A:2 116.7(9) . . ?
C8A_A:2 C4A_A:2 C5O_A:2 119.6(10) . . ?
C8A_A:2 C4A_A:2 C5H_A:2 119.6(10) . . ?
C8A_A:2 C4A_A:2 C4_A:2 120.8(8) . . ?
C5O_A:2 C4A_A:2 C4_A:2 119.6(10) . . ?
C5H_A:2 C4A_A:2 C4_A:2 119.6(10) . . ?
C7_A:2 C6_A:2 C5O_A:2 118.3(10) . . ?
C7_A:2 C6_A:2 C5H_A:2 118.3(10) . . ?
C7_A:2 C6_A:2 H6_A:2 120.9 . . ?
C5O_A:2 C6_A:2 H6_A:2 120.9 . . ?
C6_A:2 C7_A:2 C8H_A:2 123.4(12) . . ?
C6_A:2 C7_A:2 C8O_A:2 123.4(12) . . ?
C6_A:2 C7_A:2 H7_A:2 118.3 . . ?
C8H_A:2 C7_A:2 H7_A:2 118.3 . . ?
C4A_A:2 C8A_A:2 C8H_A:2 120.6(10) . . ?
C4A_A:2 C8A_A:2 C8O_A:2 120.6(10) . . ?
C4A_A:2 C8A_A:2 C1_A:2 120.6(8) . . ?
C8H_A:2 C8A_A:2 C1_A:2 118.8(10) . . ?
C8O_A:2 C8A_A:2 C1_A:2 118.8(10) . . ?
O1_A:2 C1_A:2 C2_A:2 122.8(8) . . ?
O1_A:2 C1_A:2 C8A_A:2 119.4(9) . . ?
C2_A:2 C1_A:2 C8A_A:2 117.8(8) . . ?
C3_A:2 C2_A:2 C1_A:2 120.4(8) . . ?
C3_A:2 C2_A:2 Pd_A:1 70.5(5) . . ?
C1_A:2 C2_A:2 Pd_A:1 98.6(5) . . ?
C3_A:2 C2_A:2 H2_A:2 119.8 . . ?
C1_A:2 C2_A:2 H2_A:2 119.8 . . ?
Pd_A:1 C2_A:2 H2_A:2 100.7 . . ?
C2_A:2 C3_A:2 C4_A:2 122.6(9) . . ?
C2_A:2 C3_A:2 Pd_A:1 71.2(5) . . ?
C4_A:2 C3_A:2 Pd_A:1 98.9(6) . . ?
C2_A:2 C3_A:2 H3_A:2 118.7 . . ?
C4_A:2 C3_A:2 H3_A:2 118.7 . . ?
Pd_A:1 C3_A:2 H3_A:2 100.1 . . ?
OA_A:2 C8O_A:2 C7_A:2 125.7(18) . . ?
OA_A:2 C8O_A:2 C8A_A:2 117.4(17) . . ?
C7_A:2 C8O_A:2 C8A_A:2 116.7(13) . . ?
C8O_A:2 OA_A:2 HA_A:2 109.5 . . ?
C7_A:2 C8H_A:2 C8A_A:2 116.7(13) . . ?
C7_A:2 C8H_A:2 H8H_A:2 121.6 . . ?
C8A_A:2 C8H_A:2 H8H_A:2 121.6 . . ?
C6_A:2 C5H_A:2 C4A_A:2 121.2(11) . . ?
C6_A:2 C5H_A:2 H5H_A:2 119.4 . . ?
C4A_A:2 C5H_A:2 H5H_A:2 119.4 . . ?
OB_A:2 C5O_A:2 C6_A:2 116.6(11) . . ?
OB_A:2 C5O_A:2 C4A_A:2 122.1(11) . . ?
C6_A:2 C5O_A:2 C4A_A:2 121.2(11) . . ?
C5O_A:2 OB_A:2 HB_A:2 109.5 . . ?
C17_A:3 P1_A:3 C11_A:3 101.9(4) . . ?
C17_A:3 P1_A:3 C1A_A:3 101.0(4) . . ?
C11_A:3 P1_A:3 C1A_A:3 107.6(4) . . ?
C17_A:3 P1_A:3 Pd_A:1 125.0(3) . . ?
C11_A:3 P1_A:3 Pd_A:1 112.8(3) . . ?
C1A_A:3 P1_A:3 Pd_A:1 106.9(4) . . ?
C6A_A:3 C1A_A:3 P1_A:3 111.0(5) . . ?
C6A_A:3 C1A_A:3 H1A_A:3 109.4 . . ?
P1_A:3 C1A_A:3 H1A_A:3 109.4 . . ?
C6A_A:3 C1A_A:3 H1B_A:3 109.4 . . ?
P1_A:3 C1A_A:3 H1B_A:3 109.4 . . ?
H1A_A:3 C1A_A:3 H1B_A:3 108.0 . . ?
C17_A:3 As1_A:3 C11_A:3 101.7(3) . . ?
C17_A:3 As1_A:3 C1B_A:3 101.0(3) . . ?
C11_A:3 As1_A:3 C1B_A:3 107.1(4) . . ?
C17_A:3 As1_A:3 Pd_A:1 125.5(2) . . ?
C11_A:3 As1_A:3 Pd_A:1 112.8(2) . . ?
C1B_A:3 As1_A:3 Pd_A:1 107.1(3) . . ?
C6B_A:3 C1B_A:3 As1_A:3 111.0(4) . . ?
C6B_A:3 C1B_A:3 H1C_A:3 109.4 . . ?
As1_A:3 C1B_A:3 H1C_A:3 109.4 . . ?
C6B_A:3 C1B_A:3 H1D_A:3 109.4 . . ?
As1_A:3 C1B_A:3 H1D_A:3 109.4 . . ?
H1C_A:3 C1B_A:3 H1D_A:3 108.0 . . ?
C12_A:3 C11_A:3 C16_A:3 120.0 . . ?
C12_A:3 C11_A:3 P1_A:3 123.5(3) . . ?
C16_A:3 C11_A:3 P1_A:3 116.5(3) . . ?
C12_A:3 C11_A:3 As1_A:3 123.6(3) . . ?
C16_A:3 C11_A:3 As1_A:3 116.3(3) . . ?
C11_A:3 C12_A:3 C13_A:3 120.0 . . ?
C11_A:3 C12_A:3 H12_A:3 120.0 . . ?
C13_A:3 C12_A:3 H12_A:3 120.0 . . ?
C12_A:3 C13_A:3 C14_A:3 120.0 . . ?
C12_A:3 C13_A:3 H13_A:3 120.0 . . ?
C14_A:3 C13_A:3 H13_A:3 120.0 . . ?
C15_A:3 C14_A:3 C13_A:3 120.0 . . ?
C15_A:3 C14_A:3 H14_A:3 120.0 . . ?
C13_A:3 C14_A:3 H14_A:3 120.0 . . ?
C16_A:3 C15_A:3 C14_A:3 120.0 . . ?
C16_A:3 C15_A:3 H15_A:3 120.0 . . ?
C14_A:3 C15_A:3 H15_A:3 120.0 . . ?
C15_A:3 C16_A:3 C11_A:3 120.0 . . ?
C15_A:3 C16_A:3 H16_A:3 120.0 . . ?
C11_A:3 C16_A:3 H16_A:3 120.0 . . ?
C18_A:3 C17_A:3 C22_A:3 120.0 . . ?
C18_A:3 C17_A:3 As1_A:3 118.6(3) . . ?
C22_A:3 C17_A:3 As1_A:3 121.4(3) . . ?
C18_A:3 C17_A:3 P1_A:3 118.9(3) . . ?
C22_A:3 C17_A:3 P1_A:3 121.1(3) . . ?
C17_A:3 C18_A:3 C19_A:3 120.0 . . ?
C17_A:3 C18_A:3 H18_A:3 120.0 . . ?
C19_A:3 C18_A:3 H18_A:3 120.0 . . ?
C20_A:3 C19_A:3 C18_A:3 120.0 . . ?
C20_A:3 C19_A:3 H19_A:3 120.0 . . ?
C18_A:3 C19_A:3 H19_A:3 120.0 . . ?
C19_A:3 C20_A:3 C21_A:3 120.0 . . ?
C19_A:3 C20_A:3 H20_A:3 120.0 . . ?
C21_A:3 C20_A:3 H20_A:3 120.0 . . ?
C20_A:3 C21_A:3 C22_A:3 120.0 . . ?
C20_A:3 C21_A:3 H21_A:3 120.0 . . ?
C22_A:3 C21_A:3 H21_A:3 120.0 . . ?
C21_A:3 C22_A:3 C17_A:3 120.0 . . ?
C21_A:3 C22_A:3 H22_A:3 120.0 . . ?
C17_A:3 C22_A:3 H22_A:3 120.0 . . ?
C29_A:3 P2_A:3 C23_A:3 100.8(4) . . ?
C29_A:3 P2_A:3 C6A_A:3 105.5(5) . . ?
C23_A:3 P2_A:3 C6A_A:3 102.3(4) . . ?
C29_A:3 P2_A:3 Pd_A:1 117.5(3) . . ?
C23_A:3 P2_A:3 Pd_A:1 124.4(4) . . ?
C6A_A:3 P2_A:3 Pd_A:1 104.1(4) . . ?
C1A_A:3 C6A_A:3 P2_A:3 111.3(5) . . ?
C1A_A:3 C6A_A:3 H6A_A:3 109.4 . . ?
P2_A:3 C6A_A:3 H6A_A:3 109.4 . . ?
C1A_A:3 C6A_A:3 H6B_A:3 109.4 . . ?
P2_A:3 C6A_A:3 H6B_A:3 109.4 . . ?
H6A_A:3 C6A_A:3 H6B_A:3 108.0 . . ?
C23_A:3 As2_A:3 C6B_A:3 103.3(3) . . ?
C23_A:3 As2_A:3 C29_A:3 100.0(2) . . ?
C6B_A:3 As2_A:3 C29_A:3 104.8(3) . . ?
C23_A:3 As2_A:3 Pd_A:1 125.41(18) . . ?
C6B_A:3 As2_A:3 Pd_A:1 104.8(2) . . ?
C29_A:3 As2_A:3 Pd_A:1 116.29(17) . . ?
C1B_A:3 C6B_A:3 As2_A:3 111.7(5) . . ?
C1B_A:3 C6B_A:3 H6C_A:3 109.3 . . ?
As2_A:3 C6B_A:3 H6C_A:3 109.3 . . ?
C1B_A:3 C6B_A:3 H6D_A:3 109.3 . . ?
As2_A:3 C6B_A:3 H6D_A:3 109.3 . . ?
H6C_A:3 C6B_A:3 H6D_A:3 107.9 . . ?
C24_A:3 C23_A:3 C28_A:3 120.0 . . ?
C24_A:3 C23_A:3 As2_A:3 121.8(3) . . ?
C28_A:3 C23_A:3 As2_A:3 118.2(3) . . ?
C24_A:3 C23_A:3 P2_A:3 122.1(3) . . ?
C28_A:3 C23_A:3 P2_A:3 117.9(3) . . ?
C25_A:3 C24_A:3 C23_A:3 120.0 . . ?
C25_A:3 C24_A:3 H24_A:3 120.0 . . ?
C23_A:3 C24_A:3 H24_A:3 120.0 . . ?
C24_A:3 C25_A:3 C26_A:3 120.0 . . ?
C24_A:3 C25_A:3 H25_A:3 120.0 . . ?
C26_A:3 C25_A:3 H25_A:3 120.0 . . ?
C27_A:3 C26_A:3 C25_A:3 120.0 . . ?
C27_A:3 C26_A:3 H26_A:3 120.0 . . ?
C25_A:3 C26_A:3 H26_A:3 120.0 . . ?
C28_A:3 C27_A:3 C26_A:3 120.0 . . ?
C28_A:3 C27_A:3 H27_A:3 120.0 . . ?
C26_A:3 C27_A:3 H27_A:3 120.0 . . ?
C27_A:3 C28_A:3 C23_A:3 120.0 . . ?
C27_A:3 C28_A:3 H28_A:3 120.0 . . ?
C23_A:3 C28_A:3 H28_A:3 120.0 . . ?
C30_A:3 C29_A:3 C34_A:3 120.0 . . ?
C30_A:3 C29_A:3 P2_A:3 122.6(4) . . ?
C34_A:3 C29_A:3 P2_A:3 117.4(4) . . ?
C30_A:3 C29_A:3 As2_A:3 122.3(3) . . ?
C34_A:3 C29_A:3 As2_A:3 117.7(3) . . ?
C31_A:3 C30_A:3 C29_A:3 120.0 . . ?
C31_A:3 C30_A:3 H30_A:3 120.0 . . ?
C29_A:3 C30_A:3 H30_A:3 120.0 . . ?
C30_A:3 C31_A:3 C32_A:3 120.0 . . ?
C30_A:3 C31_A:3 H31_A:3 120.0 . . ?
C32_A:3 C31_A:3 H31_A:3 120.0 . . ?
C33_A:3 C32_A:3 C31_A:3 120.0 . . ?
C33_A:3 C32_A:3 H32_A:3 120.0 . . ?
C31_A:3 C32_A:3 H32_A:3 120.0 . . ?
C32_A:3 C33_A:3 C34_A:3 120.0 . . ?
C32_A:3 C33_A:3 H33_A:3 120.0 . . ?
C34_A:3 C33_A:3 H33_A:3 120.0 . . ?
C33_A:3 C34_A:3 C29_A:3 120.0 . . ?
C33_A:3 C34_A:3 H34_A:3 120.0 . . ?
C29_A:3 C34_A:3 H34_A:3 120.0 . . ?
C3_B:2 Pd_B:1 C2_B:2 38.2(3) . . ?
C3_B:2 Pd_B:1 As1_B:3 115.3(3) . . ?
C2_B:2 Pd_B:1 As1_B:3 153.3(3) . . ?
C3_B:2 Pd_B:1 P1_B:3 115.7(3) . . ?
C2_B:2 Pd_B:1 P1_B:3 153.6(3) . . ?
C3_B:2 Pd_B:1 P2_B:3 158.2(3) . . ?
C2_B:2 Pd_B:1 P2_B:3 120.1(3) . . ?
P1_B:3 Pd_B:1 P2_B:3 85.7(3) . . ?
C3_B:2 Pd_B:1 As2_B:3 158.4(3) . . ?
C2_B:2 Pd_B:1 As2_B:3 120.4(3) . . ?
As1_B:3 Pd_B:1 As2_B:3 85.77(11) . . ?
O4_B:2 C4_B:2 C3_B:2 121.7(9) . . ?
O4_B:2 C4_B:2 C4A_B:2 118.9(9) . . ?
C3_B:2 C4_B:2 C4A_B:2 119.4(9) . . ?
C5O_B:2 C4A_B:2 C8A_B:2 119.6(9) . . ?
C5H_B:2 C4A_B:2 C8A_B:2 119.6(9) . . ?
C5O_B:2 C4A_B:2 C4_B:2 121.2(9) . . ?
C5H_B:2 C4A_B:2 C4_B:2 121.2(9) . . ?
C8A_B:2 C4A_B:2 C4_B:2 119.2(9) . . ?
C5O_B:2 C6_B:2 C7_B:2 118.7(11) . . ?
C5H_B:2 C6_B:2 C7_B:2 118.7(11) . . ?
C5O_B:2 C6_B:2 H6_B:2 120.7 . . ?
C7_B:2 C6_B:2 H6_B:2 120.7 . . ?
C8H_B:2 C7_B:2 C6_B:2 122.9(10) . . ?
C8O_B:2 C7_B:2 C6_B:2 122.9(10) . . ?
C8H_B:2 C7_B:2 H7_B:2 118.6 . . ?
C6_B:2 C7_B:2 H7_B:2 118.6 . . ?
C4A_B:2 C8A_B:2 C8H_B:2 119.0(10) . . ?
C4A_B:2 C8A_B:2 C8O_B:2 119.0(10) . . ?
C4A_B:2 C8A_B:2 C1_B:2 121.2(9) . . ?
C8H_B:2 C8A_B:2 C1_B:2 119.8(9) . . ?
C8O_B:2 C8A_B:2 C1_B:2 119.8(9) . . ?
O1_B:2 C1_B:2 C2_B:2 121.2(10) . . ?
O1_B:2 C1_B:2 C8A_B:2 121.2(9) . . ?
C2_B:2 C1_B:2 C8A_B:2 117.6(9) . . ?
C3_B:2 C2_B:2 C1_B:2 120.9(10) . . ?
C3_B:2 C2_B:2 Pd_B:1 70.8(5) . . ?
C1_B:2 C2_B:2 Pd_B:1 99.5(7) . . ?
C3_B:2 C2_B:2 H2_B:2 119.5 . . ?
C1_B:2 C2_B:2 H2_B:2 119.5 . . ?
Pd_B:1 C2_B:2 H2_B:2 99.6 . . ?
C4_B:2 C3_B:2 C2_B:2 121.1(9) . . ?
C4_B:2 C3_B:2 Pd_B:1 99.7(6) . . ?
C2_B:2 C3_B:2 Pd_B:1 71.0(6) . . ?
C4_B:2 C3_B:2 H3_B:2 119.4 . . ?
C2_B:2 C3_B:2 H3_B:2 119.4 . . ?
Pd_B:1 C3_B:2 H3_B:2 99.2 . . ?
OA_B:2 C8O_B:2 C7_B:2 124.1(18) . . ?
OA_B:2 C8O_B:2 C8A_B:2 116.8(17) . . ?
C7_B:2 C8O_B:2 C8A_B:2 118.7(10) . . ?
C8O_B:2 OA_B:2 HA_B:2 109.5 . . ?
C7_B:2 C8H_B:2 C8A_B:2 118.7(10) . . ?
C7_B:2 C8H_B:2 H8H_B:2 120.6 . . ?
C8A_B:2 C8H_B:2 H8H_B:2 120.6 . . ?
C6_B:2 C5H_B:2 C4A_B:2 120.8(9) . . ?
C6_B:2 C5H_B:2 H5H_B:2 119.6 . . ?
C4A_B:2 C5H_B:2 H5H_B:2 119.6 . . ?
OB_B:2 C5O_B:2 C6_B:2 114.9(10) . . ?
OB_B:2 C5O_B:2 C4A_B:2 124.2(9) . . ?
C6_B:2 C5O_B:2 C4A_B:2 120.8(9) . . ?
C5O_B:2 OB_B:2 HB_B:2 109.5 . . ?
C11_B:3 P1_B:3 C17_B:3 103.9(3) . . ?
C11_B:3 P1_B:3 C1A_B:3 106.3(4) . . ?
C17_B:3 P1_B:3 C1A_B:3 104.7(4) . . ?
C11_B:3 P1_B:3 Pd_B:1 110.8(3) . . ?
C17_B:3 P1_B:3 Pd_B:1 121.7(3) . . ?
C1A_B:3 P1_B:3 Pd_B:1 108.4(3) . . ?
C6A_B:3 C1A_B:3 P1_B:3 109.0(5) . . ?
C6A_B:3 C1A_B:3 H1A_B:3 109.9 . . ?
P1_B:3 C1A_B:3 H1A_B:3 109.9 . . ?
C6A_B:3 C1A_B:3 H1B_B:3 109.9 . . ?
P1_B:3 C1A_B:3 H1B_B:3 109.9 . . ?
H1A_B:3 C1A_B:3 H1B_B:3 108.3 . . ?
C17_B:3 As1_B:3 C11_B:3 103.9(3) . . ?
C17_B:3 As1_B:3 C1B_B:3 104.8(3) . . ?
C11_B:3 As1_B:3 C1B_B:3 105.0(3) . . ?
C17_B:3 As1_B:3 Pd_B:1 123.0(2) . . ?
C11_B:3 As1_B:3 Pd_B:1 110.5(2) . . ?
C1B_B:3 As1_B:3 Pd_B:1 108.3(3) . . ?
C6B_B:3 C1B_B:3 As1_B:3 109.3(5) . . ?
C6B_B:3 C1B_B:3 H1C_B:3 109.8 . . ?
As1_B:3 C1B_B:3 H1C_B:3 109.8 . . ?
C6B_B:3 C1B_B:3 H1D_B:3 109.8 . . ?
As1_B:3 C1B_B:3 H1D_B:3 109.8 . . ?
H1C_B:3 C1B_B:3 H1D_B:3 108.3 . . ?
C12_B:3 C11_B:3 C16_B:3 120.0 . . ?
C12_B:3 C11_B:3 P1_B:3 124.2(4) . . ?
C16_B:3 C11_B:3 P1_B:3 115.7(4) . . ?
C12_B:3 C11_B:3 As1_B:3 124.8(3) . . ?
C16_B:3 C11_B:3 As1_B:3 115.1(3) . . ?
C13_B:3 C12_B:3 C11_B:3 120.0 . . ?
C13_B:3 C12_B:3 H12_B:3 120.0 . . ?
C11_B:3 C12_B:3 H12_B:3 120.0 . . ?
C12_B:3 C13_B:3 C14_B:3 120.0 . . ?
C12_B:3 C13_B:3 H13_B:3 120.0 . . ?
C14_B:3 C13_B:3 H13_B:3 120.0 . . ?
C13_B:3 C14_B:3 C15_B:3 120.0 . . ?
C13_B:3 C14_B:3 H14_B:3 120.0 . . ?
C15_B:3 C14_B:3 H14_B:3 120.0 . . ?
C14_B:3 C15_B:3 C16_B:3 120.0 . . ?
C14_B:3 C15_B:3 H15_B:3 120.0 . . ?
C16_B:3 C15_B:3 H15_B:3 120.0 . . ?
C15_B:3 C16_B:3 C11_B:3 120.0 . . ?
C15_B:3 C16_B:3 H16_B:3 120.0 . . ?
C11_B:3 C16_B:3 H16_B:3 120.0 . . ?
C18_B:3 C17_B:3 C22_B:3 120.0 . . ?
C18_B:3 C17_B:3 As1_B:3 117.1(3) . . ?
C22_B:3 C17_B:3 As1_B:3 122.9(3) . . ?
C18_B:3 C17_B:3 P1_B:3 117.6(3) . . ?
C22_B:3 C17_B:3 P1_B:3 122.4(3) . . ?
C19_B:3 C18_B:3 C17_B:3 120.0 . . ?
C19_B:3 C18_B:3 H18_B:3 120.0 . . ?
C17_B:3 C18_B:3 H18_B:3 120.0 . . ?
C20_B:3 C19_B:3 C18_B:3 120.0 . . ?
C20_B:3 C19_B:3 H19_B:3 120.0 . . ?
C18_B:3 C19_B:3 H19_B:3 120.0 . . ?
C19_B:3 C20_B:3 C21_B:3 120.0 . . ?
C19_B:3 C20_B:3 H20_B:3 120.0 . . ?
C21_B:3 C20_B:3 H20_B:3 120.0 . . ?
C22_B:3 C21_B:3 C20_B:3 120.0 . . ?
C22_B:3 C21_B:3 H21_B:3 120.0 . . ?
C20_B:3 C21_B:3 H21_B:3 120.0 . . ?
C21_B:3 C22_B:3 C17_B:3 120.0 . . ?
C21_B:3 C22_B:3 H22_B:3 120.0 . . ?
C17_B:3 C22_B:3 H22_B:3 120.0 . . ?
C29_B:3 P2_B:3 C23_B:3 102.2(3) . . ?
C29_B:3 P2_B:3 C6A_B:3 103.6(4) . . ?
C23_B:3 P2_B:3 C6A_B:3 101.8(4) . . ?
C29_B:3 P2_B:3 Pd_B:1 115.8(3) . . ?
C23_B:3 P2_B:3 Pd_B:1 124.3(3) . . ?
C6A_B:3 P2_B:3 Pd_B:1 106.6(4) . . ?
C1A_B:3 C6A_B:3 P2_B:3 109.8(5) . . ?
C1A_B:3 C6A_B:3 H6A_B:3 109.7 . . ?
P2_B:3 C6A_B:3 H6A_B:3 109.7 . . ?
C1A_B:3 C6A_B:3 H6B_B:3 109.7 . . ?
P2_B:3 C6A_B:3 H6B_B:3 109.7 . . ?
H6A_B:3 C6A_B:3 H6B_B:3 108.2 . . ?
C23_B:3 As2_B:3 C6B_B:3 103.9(3) . . ?
C23_B:3 As2_B:3 C29_B:3 102.3(2) . . ?
C6B_B:3 As2_B:3 C29_B:3 103.6(3) . . ?
C23_B:3 As2_B:3 Pd_B:1 124.57(19) . . ?
C6B_B:3 As2_B:3 Pd_B:1 106.7(3) . . ?
C29_B:3 As2_B:3 Pd_B:1 113.6(2) . . ?
C1B_B:3 C6B_B:3 As2_B:3 110.8(5) . . ?
C1B_B:3 C6B_B:3 H6C_B:3 109.5 . . ?
As2_B:3 C6B_B:3 H6C_B:3 109.5 . . ?
C1B_B:3 C6B_B:3 H6D_B:3 109.5 . . ?
As2_B:3 C6B_B:3 H6D_B:3 109.5 . . ?
H6C_B:3 C6B_B:3 H6D_B:3 108.1 . . ?
C24_B:3 C23_B:3 C28_B:3 120.0 . . ?
C24_B:3 C23_B:3 As2_B:3 122.7(3) . . ?
C28_B:3 C23_B:3 As2_B:3 117.3(3) . . ?
C24_B:3 C23_B:3 P2_B:3 123.7(3) . . ?
C28_B:3 C23_B:3 P2_B:3 116.3(3) . . ?
C25_B:3 C24_B:3 C23_B:3 120.0 . . ?
C25_B:3 C24_B:3 H24_B:3 120.0 . . ?
C23_B:3 C24_B:3 H24_B:3 120.0 . . ?
C26_B:3 C25_B:3 C24_B:3 120.0 . . ?
C26_B:3 C25_B:3 H25_B:3 120.0 . . ?
C24_B:3 C25_B:3 H25_B:3 120.0 . . ?
C25_B:3 C26_B:3 C27_B:3 120.0 . . ?
C25_B:3 C26_B:3 H26_B:3 120.0 . . ?
C27_B:3 C26_B:3 H26_B:3 120.0 . . ?
C28_B:3 C27_B:3 C26_B:3 120.0 . . ?
C28_B:3 C27_B:3 H27_B:3 120.0 . . ?
C26_B:3 C27_B:3 H27_B:3 120.0 . . ?
C27_B:3 C28_B:3 C23_B:3 120.0 . . ?
C27_B:3 C28_B:3 H28_B:3 120.0 . . ?
C23_B:3 C28_B:3 H28_B:3 120.0 . . ?
C30_B:3 C29_B:3 C34_B:3 120.0 . . ?
C30_B:3 C29_B:3 P2_B:3 123.2(3) . . ?
C34_B:3 C29_B:3 P2_B:3 116.8(3) . . ?
C30_B:3 C29_B:3 As2_B:3 122.0(3) . . ?
C34_B:3 C29_B:3 As2_B:3 118.0(3) . . ?
C29_B:3 C30_B:3 C31_B:3 120.0 . . ?
C29_B:3 C30_B:3 H30_B:3 120.0 . . ?
C31_B:3 C30_B:3 H30_B:3 120.0 . . ?
C32_B:3 C31_B:3 C30_B:3 120.0 . . ?
C32_B:3 C31_B:3 H31_B:3 120.0 . . ?
C30_B:3 C31_B:3 H31_B:3 120.0 . . ?
C33_B:3 C32_B:3 C31_B:3 120.0 . . ?
C33_B:3 C32_B:3 H32_B:3 120.0 . . ?
C31_B:3 C32_B:3 H32_B:3 120.0 . . ?
C32_B:3 C33_B:3 C34_B:3 120.0 . . ?
C32_B:3 C33_B:3 H33_B:3 120.0 . . ?
C34_B:3 C33_B:3 H33_B:3 120.0 . . ?
C33_B:3 C34_B:3 C29_B:3 120.0 . . ?
C33_B:3 C34_B:3 H34_B:3 120.0 . . ?
C29_B:3 C34_B:3 H34_B:3 120.0 . . ?

loop_
_geom_bond_atom_site_label_1
_geom_bond_atom_site_label_2
_geom_bond_distance
_geom_bond_site_symmetry_2
_geom_bond_publ_flag
C1A_S:1 Cl2A_S:1 1.686(12) . ?
C1A_S:1 Cl1A_S:1 1.690(13) . ?
C1A_S:1 Cl3A_S:1 1.691(12) . ?
C1A_S:1 H1A_S:1 1.0000 . ?
C1B_S:1 Cl1B_S:1 1.66(2) . ?
C1B_S:1 Cl3B_S:1 1.67(2) . ?
C1B_S:1 Cl2B_S:1 1.71(2) . ?
C1B_S:1 H1B_S:1 1.0000 . ?
Pd_A:1 C3_A:2 2.141(9) . ?
Pd_A:1 C2_A:2 2.150(8) . ?
Pd_A:1 As1_A:3 2.326(3) . ?
Pd_A:1 P1_A:3 2.333(5) . ?
Pd_A:1 As2_A:3 2.3386(18) . ?
Pd_A:1 P2_A:3 2.345(7) . ?
O4_A:2 C4_A:2 1.255(12) . ?
C4_A:2 C3_A:2 1.428(13) . ?
C4_A:2 C4A_A:2 1.488(13) . ?
C4A_A:2 C8A_A:2 1.372(13) . ?
C4A_A:2 C5O_A:2 1.392(13) . ?
C4A_A:2 C5H_A:2 1.392(13) . ?
C6_A:2 C7_A:2 1.358(17) . ?
C6_A:2 C5O_A:2 1.383(15) . ?
C6_A:2 C5H_A:2 1.383(15) . ?
C6_A:2 H6_A:2 0.9500 . ?
C7_A:2 C8H_A:2 1.396(16) . ?
C7_A:2 C8O_A:2 1.396(16) . ?
C7_A:2 H7_A:2 0.9500 . ?
C8A_A:2 C8H_A:2 1.422(14) . ?
C8A_A:2 C8O_A:2 1.422(14) . ?
C8A_A:2 C1_A:2 1.498(12) . ?
C1_A:2 O1_A:2 1.254(11) . ?
C1_A:2 C2_A:2 1.417(12) . ?
C2_A:2 C3_A:2 1.408(12) . ?
C2_A:2 H2_A:2 0.9500 . ?
C3_A:2 H3_A:2 0.9500 . ?
C8O_A:2 OA_A:2 1.318(12) . ?
OA_A:2 HA_A:2 0.8400 . ?
C8H_A:2 H8H_A:2 0.9500 . ?
C5H_A:2 H5H_A:2 0.9500 . ?
C5O_A:2 OB_A:2 1.313(10) . ?
OB_A:2 HB_A:2 0.8400 . ?
P1_A:3 C17_A:3 1.855(6) . ?
P1_A:3 C11_A:3 1.853(6) . ?
P1_A:3 C1A_A:3 1.901(8) . ?
C1A_A:3 C6A_A:3 1.504(10) . ?
C1A_A:3 H1A_A:3 0.9900 . ?
C1A_A:3 H1B_A:3 0.9900 . ?
As1_A:3 C17_A:3 1.853(4) . ?
As1_A:3 C11_A:3 1.862(4) . ?
As1_A:3 C1B_A:3 1.903(7) . ?
C1B_A:3 C6B_A:3 1.504(10) . ?
C1B_A:3 H1C_A:3 0.9900 . ?
C1B_A:3 H1D_A:3 0.9900 . ?
C11_A:3 C12_A:3 1.3900 . ?
C11_A:3 C16_A:3 1.3900 . ?
C12_A:3 C13_A:3 1.3900 . ?
C12_A:3 H12_A:3 0.9500 . ?
C13_A:3 C14_A:3 1.3900 . ?
C13_A:3 H13_A:3 0.9500 . ?
C14_A:3 C15_A:3 1.3900 . ?
C14_A:3 H14_A:3 0.9500 . ?
C15_A:3 C16_A:3 1.3900 . ?
C15_A:3 H15_A:3 0.9500 . ?
C16_A:3 H16_A:3 0.9500 . ?
C17_A:3 C18_A:3 1.3900 . ?
C17_A:3 C22_A:3 1.3900 . ?
C18_A:3 C19_A:3 1.3900 . ?
C18_A:3 H18_A:3 0.9500 . ?
C19_A:3 C20_A:3 1.3900 . ?
C19_A:3 H19_A:3 0.9500 . ?
C20_A:3 C21_A:3 1.3900 . ?
C20_A:3 H20_A:3 0.9500 . ?
C21_A:3 C22_A:3 1.3900 . ?
C21_A:3 H21_A:3 0.9500 . ?
C22_A:3 H22_A:3 0.9500 . ?
P2_A:3 C29_A:3 1.866(7) . ?
P2_A:3 C23_A:3 1.886(7) . ?
P2_A:3 C6A_A:3 1.912(9) . ?
C6A_A:3 H6A_A:3 0.9900 . ?
C6A_A:3 H6B_A:3 0.9900 . ?
As2_A:3 C23_A:3 1.874(3) . ?
As2_A:3 C6B_A:3 1.896(6) . ?
As2_A:3 C29_A:3 1.902(4) . ?
C6B_A:3 H6C_A:3 0.9900 . ?
C6B_A:3 H6D_A:3 0.9900 . ?
C23_A:3 C24_A:3 1.3900 . ?
C23_A:3 C28_A:3 1.3900 . ?
C24_A:3 C25_A:3 1.3900 . ?
C24_A:3 H24_A:3 0.9500 . ?
C25_A:3 C26_A:3 1.3900 . ?
C25_A:3 H25_A:3 0.9500 . ?
C26_A:3 C27_A:3 1.3900 . ?
C26_A:3 H26_A:3 0.9500 . ?
C27_A:3 C28_A:3 1.3900 . ?
C27_A:3 H27_A:3 0.9500 . ?
C28_A:3 H28_A:3 0.9500 . ?
C29_A:3 C30_A:3 1.3900 . ?
C29_A:3 C34_A:3 1.3900 . ?
C30_A:3 C31_A:3 1.3900 . ?
C30_A:3 H30_A:3 0.9500 . ?
C31_A:3 C32_A:3 1.3900 . ?
C31_A:3 H31_A:3 0.9500 . ?
C32_A:3 C33_A:3 1.3900 . ?
C32_A:3 H32_A:3 0.9500 . ?
C33_A:3 C34_A:3 1.3900 . ?
C33_A:3 H33_A:3 0.9500 . ?
C34_A:3 H34_A:3 0.9500 . ?
Pd_B:1 C3_B:2 2.161(10) . ?
Pd_B:1 C2_B:2 2.164(10) . ?
Pd_B:1 As1_B:3 2.322(4) . ?
Pd_B:1 P1_B:3 2.331(5) . ?
Pd_B:1 P2_B:3 2.333(5) . ?
Pd_B:1 As2_B:3 2.356(3) . ?
O4_B:2 C4_B:2 1.251(11) . ?
C4_B:2 C3_B:2 1.417(13) . ?
C4_B:2 C4A_B:2 1.473(13) . ?
C4A_B:2 C5O_B:2 1.385(13) . ?
C4A_B:2 C5H_B:2 1.385(13) . ?
C4A_B:2 C8A_B:2 1.389(13) . ?
C6_B:2 C5O_B:2 1.380(13) . ?
C6_B:2 C5H_B:2 1.380(13) . ?
C6_B:2 C7_B:2 1.383(15) . ?
C6_B:2 H6_B:2 0.9500 . ?
C7_B:2 C8H_B:2 1.333(14) . ?
C7_B:2 C8O_B:2 1.333(14) . ?
C7_B:2 H7_B:2 0.9500 . ?
C8A_B:2 C8H_B:2 1.439(13) . ?
C8A_B:2 C8O_B:2 1.439(13) . ?
C8A_B:2 C1_B:2 1.493(14) . ?
C1_B:2 O1_B:2 1.261(11) . ?
C1_B:2 C2_B:2 1.428(13) . ?
C2_B:2 C3_B:2 1.416(13) . ?
C2_B:2 H2_B:2 0.9500 . ?
C3_B:2 H3_B:2 0.9500 . ?
C8O_B:2 OA_B:2 1.318(11) . ?
OA_B:2 HA_B:2 0.8400 . ?
C8H_B:2 H8H_B:2 0.9500 . ?
C5H_B:2 H5H_B:2 0.9500 . ?
C5O_B:2 OB_B:2 1.327(10) . ?
OB_B:2 HB_B:2 0.8400 . ?
P1_B:3 C11_B:3 1.854(6) . ?
P1_B:3 C17_B:3 1.871(6) . ?
P1_B:3 C1A_B:3 1.881(8) . ?
C1A_B:3 C6A_B:3 1.532(10) . ?
C1A_B:3 H1A_B:3 0.9900 . ?
C1A_B:3 H1B_B:3 0.9900 . ?
As1_B:3 C17_B:3 1.853(4) . ?
As1_B:3 C11_B:3 1.872(4) . ?
As1_B:3 C1B_B:3 1.896(7) . ?
C1B_B:3 C6B_B:3 1.532(10) . ?
C1B_B:3 H1C_B:3 0.9900 . ?
C1B_B:3 H1D_B:3 0.9901 . ?
C11_B:3 C12_B:3 1.3900 . ?
C11_B:3 C16_B:3 1.3900 . ?
C12_B:3 C13_B:3 1.3900 . ?
C12_B:3 H12_B:3 0.9500 . ?
C13_B:3 C14_B:3 1.3900 . ?
C13_B:3 H13_B:3 0.9500 . ?
C14_B:3 C15_B:3 1.3900 . ?
C14_B:3 H14_B:3 0.9500 . ?
C15_B:3 C16_B:3 1.3900 . ?
C15_B:3 H15_B:3 0.9500 . ?
C16_B:3 H16_B:3 0.9500 . ?
C17_B:3 C18_B:3 1.3900 . ?
C17_B:3 C22_B:3 1.3900 . ?
C18_B:3 C19_B:3 1.3900 . ?
C18_B:3 H18_B:3 0.9500 . ?
C19_B:3 C20_B:3 1.3900 . ?
C19_B:3 H19_B:3 0.9500 . ?
C20_B:3 C21_B:3 1.3900 . ?
C20_B:3 H20_B:3 0.9500 . ?
C21_B:3 C22_B:3 1.3900 . ?
C21_B:3 H21_B:3 0.9500 . ?
C22_B:3 H22_B:3 0.9500 . ?
P2_B:3 C29_B:3 1.871(6) . ?
P2_B:3 C23_B:3 1.898(6) . ?
P2_B:3 C6A_B:3 1.920(8) . ?
C6A_B:3 H6A_B:3 0.9900 . ?
C6A_B:3 H6B_B:3 0.9900 . ?
As2_B:3 C23_B:3 1.869(4) . ?
As2_B:3 C6B_B:3 1.891(7) . ?
As2_B:3 C29_B:3 1.898(4) . ?
C6B_B:3 H6C_B:3 0.9900 . ?
C6B_B:3 H6D_B:3 0.9900 . ?
C23_B:3 C24_B:3 1.3900 . ?
C23_B:3 C28_B:3 1.3900 . ?
C24_B:3 C25_B:3 1.3900 . ?
C24_B:3 H24_B:3 0.9500 . ?
C25_B:3 C26_B:3 1.3900 . ?
C25_B:3 H25_B:3 0.9500 . ?
C26_B:3 C27_B:3 1.3900 . ?
C26_B:3 H26_B:3 0.9500 . ?
C27_B:3 C28_B:3 1.3900 . ?
C27_B:3 H27_B:3 0.9500 . ?
C28_B:3 H28_B:3 0.9500 . ?
C29_B:3 C30_B:3 1.3900 . ?
C29_B:3 C34_B:3 1.3900 . ?
C30_B:3 C31_B:3 1.3900 . ?
C30_B:3 H30_B:3 0.9500 . ?
C31_B:3 C32_B:3 1.3900 . ?
C31_B:3 H31_B:3 0.9500 . ?
C32_B:3 C33_B:3 1.3900 . ?
C32_B:3 H32_B:3 0.9500 . ?
C33_B:3 C34_B:3 1.3900 . ?
C33_B:3 H33_B:3 0.9500 . ?
C34_B:3 H34_B:3 0.9500 . ?

loop_
_geom_torsion_atom_site_label_1
_geom_torsion_atom_site_label_2
_geom_torsion_atom_site_label_3
_geom_torsion_atom_site_label_4
_geom_torsion
_geom_torsion_site_symmetry_1
_geom_torsion_site_symmetry_2
_geom_torsion_site_symmetry_3
_geom_torsion_site_symmetry_4
_geom_torsion_publ_flag
O4_A:2 C4_A:2 C4A_A:2 C8A_A:2 171.7(9) . . . . ?
C3_A:2 C4_A:2 C4A_A:2 C8A_A:2 -7.8(13) . . . . ?
O4_A:2 C4_A:2 C4A_A:2 C5O_A:2 -7.5(14) . . . . ?
C3_A:2 C4_A:2 C4A_A:2 C5O_A:2 172.9(9) . . . . ?
O4_A:2 C4_A:2 C4A_A:2 C5H_A:2 -7.5(14) . . . . ?
C3_A:2 C4_A:2 C4A_A:2 C5H_A:2 172.9(9) . . . . ?
C5O_A:2 C6_A:2 C7_A:2 C8H_A:2 0.0(19) . . . . ?
C5H_A:2 C6_A:2 C7_A:2 C8O_A:2 0.0(19) . . . . ?
C5O_A:2 C4A_A:2 C8A_A:2 C8H_A:2 -1.3(14) . . . . ?
C4_A:2 C4A_A:2 C8A_A:2 C8H_A:2 179.4(9) . . . . ?
C5H_A:2 C4A_A:2 C8A_A:2 C8O_A:2 -1.3(14) . . . . ?
C4_A:2 C4A_A:2 C8A_A:2 C8O_A:2 179.4(9) . . . . ?
C5O_A:2 C4A_A:2 C8A_A:2 C1_A:2 179.2(8) . . . . ?
C5H_A:2 C4A_A:2 C8A_A:2 C1_A:2 179.2(8) . . . . ?
C4_A:2 C4A_A:2 C8A_A:2 C1_A:2 -0.1(13) . . . . ?
C4A_A:2 C8A_A:2 C1_A:2 O1_A:2 -172.9(8) . . . . ?
C8H_A:2 C8A_A:2 C1_A:2 O1_A:2 7.5(13) . . . . ?
C8O_A:2 C8A_A:2 C1_A:2 O1_A:2 7.5(13) . . . . ?
C4A_A:2 C8A_A:2 C1_A:2 C2_A:2 8.2(12) . . . . ?
C8H_A:2 C8A_A:2 C1_A:2 C2_A:2 -171.3(9) . . . . ?
C8O_A:2 C8A_A:2 C1_A:2 C2_A:2 -171.3(9) . . . . ?
O1_A:2 C1_A:2 C2_A:2 C3_A:2 173.0(8) . . . . ?
C8A_A:2 C1_A:2 C2_A:2 C3_A:2 -8.2(12) . . . . ?
O1_A:2 C1_A:2 C2_A:2 Pd_A:1 -114.6(8) . . . . ?
C8A_A:2 C1_A:2 C2_A:2 Pd_A:1 64.2(8) . . . . ?
C1_A:2 C2_A:2 C3_A:2 C4_A:2 0.0(13) . . . . ?
Pd_A:1 C2_A:2 C3_A:2 C4_A:2 -88.6(8) . . . . ?
C1_A:2 C2_A:2 C3_A:2 Pd_A:1 88.6(8) . . . . ?
O4_A:2 C4_A:2 C3_A:2 C2_A:2 -171.5(9) . . . . ?
C4A_A:2 C4_A:2 C3_A:2 C2_A:2 8.0(13) . . . . ?
O4_A:2 C4_A:2 C3_A:2 Pd_A:1 115.2(9) . . . . ?
C4A_A:2 C4_A:2 C3_A:2 Pd_A:1 -65.3(9) . . . . ?
C6_A:2 C7_A:2 C8O_A:2 OA_A:2 179(2) . . . . ?
C6_A:2 C7_A:2 C8O_A:2 C8A_A:2 2.9(17) . . . . ?
C4A_A:2 C8A_A:2 C8O_A:2 OA_A:2 -178(2) . . . . ?
C1_A:2 C8A_A:2 C8O_A:2 OA_A:2 1(2) . . . . ?
C4A_A:2 C8A_A:2 C8O_A:2 C7_A:2 -2.2(14) . . . . ?
C1_A:2 C8A_A:2 C8O_A:2 C7_A:2 177.4(9) . . . . ?
C6_A:2 C7_A:2 C8H_A:2 C8A_A:2 2.9(17) . . . . ?
C4A_A:2 C8A_A:2 C8H_A:2 C7_A:2 -2.2(14) . . . . ?
C1_A:2 C8A_A:2 C8H_A:2 C7_A:2 177.4(9) . . . . ?
C7_A:2 C6_A:2 C5H_A:2 C4A_A:2 -3.8(17) . . . . ?
C8A_A:2 C4A_A:2 C5H_A:2 C6_A:2 4.4(15) . . . . ?
C4_A:2 C4A_A:2 C5H_A:2 C6_A:2 -176.3(10) . . . . ?
C7_A:2 C6_A:2 C5O_A:2 OB_A:2 177.4(11) . . . . ?
C7_A:2 C6_A:2 C5O_A:2 C4A_A:2 -3.8(17) . . . . ?
C8A_A:2 C4A_A:2 C5O_A:2 OB_A:2 -176.8(10) . . . . ?
C4_A:2 C4A_A:2 C5O_A:2 OB_A:2 2.5(15) . . . . ?
C8A_A:2 C4A_A:2 C5O_A:2 C6_A:2 4.4(15) . . . . ?
C4_A:2 C4A_A:2 C5O_A:2 C6_A:2 -176.3(10) . . . . ?
C17_A:3 P1_A:3 C11_A:3 C12_A:3 118.2(3) . . . . ?
C1A_A:3 P1_A:3 C11_A:3 C12_A:3 12.4(5) . . . . ?
Pd_A:1 P1_A:3 C11_A:3 C12_A:3 -105.3(3) . . . . ?
C17_A:3 P1_A:3 C11_A:3 C16_A:3 -63.6(4) . . . . ?
C1A_A:3 P1_A:3 C11_A:3 C16_A:3 -169.4(4) . . . . ?
Pd_A:1 P1_A:3 C11_A:3 C16_A:3 72.9(4) . . . . ?
C17_A:3 As1_A:3 C11_A:3 C12_A:3 118.0(3) . . . . ?
C1B_A:3 As1_A:3 C11_A:3 C12_A:3 12.5(4) . . . . ?
Pd_A:1 As1_A:3 C11_A:3 C12_A:3 -105.1(3) . . . . ?
C17_A:3 As1_A:3 C11_A:3 C16_A:3 -63.9(4) . . . . ?
C1B_A:3 As1_A:3 C11_A:3 C16_A:3 -169.4(3) . . . . ?
Pd_A:1 As1_A:3 C11_A:3 C16_A:3 73.0(3) . . . . ?
C16_A:3 C11_A:3 C12_A:3 C13_A:3 0.0 . . . . ?
P1_A:3 C11_A:3 C12_A:3 C13_A:3 178.2(4) . . . . ?
As1_A:3 C11_A:3 C12_A:3 C13_A:3 178.1(4) . . . . ?
C11_A:3 C12_A:3 C13_A:3 C14_A:3 0.0 . . . . ?
C12_A:3 C13_A:3 C14_A:3 C15_A:3 0.0 . . . . ?
C13_A:3 C14_A:3 C15_A:3 C16_A:3 0.0 . . . . ?
C14_A:3 C15_A:3 C16_A:3 C11_A:3 0.0 . . . . ?
C12_A:3 C11_A:3 C16_A:3 C15_A:3 0.0 . . . . ?
P1_A:3 C11_A:3 C16_A:3 C15_A:3 -178.3(4) . . . . ?
As1_A:3 C11_A:3 C16_A:3 C15_A:3 -178.2(4) . . . . ?
C11_A:3 As1_A:3 C17_A:3 C18_A:3 142.7(3) . . . . ?
C1B_A:3 As1_A:3 C17_A:3 C18_A:3 -107.0(4) . . . . ?
Pd_A:1 As1_A:3 C17_A:3 C18_A:3 13.5(4) . . . . ?
C11_A:3 As1_A:3 C17_A:3 C22_A:3 -39.2(4) . . . . ?
C1B_A:3 As1_A:3 C17_A:3 C22_A:3 71.0(4) . . . . ?
Pd_A:1 As1_A:3 C17_A:3 C22_A:3 -168.5(2) . . . . ?
C11_A:3 P1_A:3 C17_A:3 C18_A:3 142.5(3) . . . . ?
C1A_A:3 P1_A:3 C17_A:3 C18_A:3 -106.7(4) . . . . ?
Pd_A:1 P1_A:3 C17_A:3 C18_A:3 13.3(5) . . . . ?
C11_A:3 P1_A:3 C17_A:3 C22_A:3 -39.4(4) . . . . ?
C1A_A:3 P1_A:3 C17_A:3 C22_A:3 71.4(5) . . . . ?
Pd_A:1 P1_A:3 C17_A:3 C22_A:3 -168.6(3) . . . . ?
C22_A:3 C17_A:3 C18_A:3 C19_A:3 0.0 . . . . ?
As1_A:3 C17_A:3 C18_A:3 C19_A:3 178.1(4) . . . . ?
P1_A:3 C17_A:3 C18_A:3 C19_A:3 178.1(4) . . . . ?
C17_A:3 C18_A:3 C19_A:3 C20_A:3 0.0 . . . . ?
C18_A:3 C19_A:3 C20_A:3 C21_A:3 0.0 . . . . ?
C19_A:3 C20_A:3 C21_A:3 C22_A:3 0.0 . . . . ?
C20_A:3 C21_A:3 C22_A:3 C17_A:3 0.0 . . . . ?
C18_A:3 C17_A:3 C22_A:3 C21_A:3 0.0 . . . . ?
As1_A:3 C17_A:3 C22_A:3 C21_A:3 -178.0(4) . . . . ?
P1_A:3 C17_A:3 C22_A:3 C21_A:3 -178.1(4) . . . . ?
P1_A:3 C1A_A:3 C6A_A:3 P2_A:3 -48.6(7) . . . . ?
As1_A:3 C1B_A:3 C6B_A:3 As2_A:3 -47.3(7) . . . . ?
C23_A:3 As2_A:3 C6B_A:3 C1B_A:3 174.3(5) . . . . ?
C29_A:3 As2_A:3 C6B_A:3 C1B_A:3 -81.4(5) . . . . ?
Pd_A:1 As2_A:3 C6B_A:3 C1B_A:3 41.5(6) . . . . ?
C6B_A:3 As2_A:3 C23_A:3 C24_A:3 14.4(4) . . . . ?
C29_A:3 As2_A:3 C23_A:3 C24_A:3 -93.5(3) . . . . ?
Pd_A:1 As2_A:3 C23_A:3 C24_A:3 133.9(3) . . . . ?
C6B_A:3 As2_A:3 C23_A:3 C28_A:3 -165.0(4) . . . . ?
C29_A:3 As2_A:3 C23_A:3 C28_A:3 87.1(3) . . . . ?
Pd_A:1 As2_A:3 C23_A:3 C28_A:3 -45.5(4) . . . . ?
C29_A:3 P2_A:3 C23_A:3 C24_A:3 -92.5(5) . . . . ?
C6A_A:3 P2_A:3 C23_A:3 C24_A:3 16.2(6) . . . . ?
Pd_A:1 P2_A:3 C23_A:3 C24_A:3 132.9(4) . . . . ?
C29_A:3 P2_A:3 C23_A:3 C28_A:3 86.9(4) . . . . ?
C6A_A:3 P2_A:3 C23_A:3 C28_A:3 -164.4(4) . . . . ?
Pd_A:1 P2_A:3 C23_A:3 C28_A:3 -47.6(6) . . . . ?
C28_A:3 C23_A:3 C24_A:3 C25_A:3 0.0 . . . . ?
As2_A:3 C23_A:3 C24_A:3 C25_A:3 -179.4(4) . . . . ?
P2_A:3 C23_A:3 C24_A:3 C25_A:3 179.4(4) . . . . ?
C23_A:3 C24_A:3 C25_A:3 C26_A:3 0.0 . . . . ?
C24_A:3 C25_A:3 C26_A:3 C27_A:3 0.0 . . . . ?
C25_A:3 C26_A:3 C27_A:3 C28_A:3 0.0 . . . . ?
C26_A:3 C27_A:3 C28_A:3 C23_A:3 0.0 . . . . ?
C24_A:3 C23_A:3 C28_A:3 C27_A:3 0.0 . . . . ?
As2_A:3 C23_A:3 C28_A:3 C27_A:3 179.4(4) . . . . ?
P2_A:3 C23_A:3 C28_A:3 C27_A:3 -179.4(4) . . . . ?
C23_A:3 P2_A:3 C29_A:3 C30_A:3 69.5(5) . . . . ?
C6A_A:3 P2_A:3 C29_A:3 C30_A:3 -36.6(5) . . . . ?
Pd_A:1 P2_A:3 C29_A:3 C30_A:3 -152.0(3) . . . . ?
C23_A:3 P2_A:3 C29_A:3 C34_A:3 -108.5(4) . . . . ?
C6A_A:3 P2_A:3 C29_A:3 C34_A:3 145.4(4) . . . . ?
Pd_A:1 P2_A:3 C29_A:3 C34_A:3 29.9(5) . . . . ?
C34_A:3 C29_A:3 C30_A:3 C31_A:3 0.0 . . . . ?
P2_A:3 C29_A:3 C30_A:3 C31_A:3 -178.0(5) . . . . ?
As2_A:3 C29_A:3 C30_A:3 C31_A:3 -177.9(4) . . . . ?
C29_A:3 C30_A:3 C31_A:3 C32_A:3 0.0 . . . . ?
C30_A:3 C31_A:3 C32_A:3 C33_A:3 0.0 . . . . ?
C31_A:3 C32_A:3 C33_A:3 C34_A:3 0.0 . . . . ?
C32_A:3 C33_A:3 C34_A:3 C29_A:3 0.0 . . . . ?
C30_A:3 C29_A:3 C34_A:3 C33_A:3 0.0 . . . . ?
P2_A:3 C29_A:3 C34_A:3 C33_A:3 178.1(4) . . . . ?
As2_A:3 C29_A:3 C34_A:3 C33_A:3 178.0(3) . . . . ?
O4_B:2 C4_B:2 C4A_B:2 C5O_B:2 -7.6(15) . . . . ?
C3_B:2 C4_B:2 C4A_B:2 C5O_B:2 173.7(10) . . . . ?
O4_B:2 C4_B:2 C4A_B:2 C5H_B:2 -7.6(15) . . . . ?
C3_B:2 C4_B:2 C4A_B:2 C5H_B:2 173.7(10) . . . . ?
O4_B:2 C4_B:2 C4A_B:2 C8A_B:2 171.7(10) . . . . ?
C3_B:2 C4_B:2 C4A_B:2 C8A_B:2 -6.9(14) . . . . ?
C5O_B:2 C6_B:2 C7_B:2 C8H_B:2 4.0(17) . . . . ?
C5H_B:2 C6_B:2 C7_B:2 C8O_B:2 4.0(17) . . . . ?
C5O_B:2 C4A_B:2 C8A_B:2 C8H_B:2 1.7(15) . . . . ?
C4_B:2 C4A_B:2 C8A_B:2 C8H_B:2 -177.7(9) . . . . ?
C5H_B:2 C4A_B:2 C8A_B:2 C8O_B:2 1.7(15) . . . . ?
C4_B:2 C4A_B:2 C8A_B:2 C8O_B:2 -177.7(9) . . . . ?
C5O_B:2 C4A_B:2 C8A_B:2 C1_B:2 -179.8(10) . . . . ?
C5H_B:2 C4A_B:2 C8A_B:2 C1_B:2 -179.8(10) . . . . ?
C4_B:2 C4A_B:2 C8A_B:2 C1_B:2 0.8(15) . . . . ?
C4A_B:2 C8A_B:2 C1_B:2 O1_B:2 -171.8(10) . . . . ?
C8H_B:2 C8A_B:2 C1_B:2 O1_B:2 6.7(16) . . . . ?
C8O_B:2 C8A_B:2 C1_B:2 O1_B:2 6.7(16) . . . . ?
C4A_B:2 C8A_B:2 C1_B:2 C2_B:2 5.5(15) . . . . ?
C8H_B:2 C8A_B:2 C1_B:2 C2_B:2 -176.0(10) . . . . ?
C8O_B:2 C8A_B:2 C1_B:2 C2_B:2 -176.0(10) . . . . ?
O1_B:2 C1_B:2 C2_B:2 C3_B:2 171.5(10) . . . . ?
C8A_B:2 C1_B:2 C2_B:2 C3_B:2 -5.8(15) . . . . ?
O1_B:2 C1_B:2 C2_B:2 Pd_B:1 -115.3(10) . . . . ?
C8A_B:2 C1_B:2 C2_B:2 Pd_B:1 67.4(10) . . . . ?
O4_B:2 C4_B:2 C3_B:2 C2_B:2 -171.9(10) . . . . ?
C4A_B:2 C4_B:2 C3_B:2 C2_B:2 6.7(14) . . . . ?
O4_B:2 C4_B:2 C3_B:2 Pd_B:1 114.6(9) . . . . ?
C4A_B:2 C4_B:2 C3_B:2 Pd_B:1 -66.8(9) . . . . ?
C1_B:2 C2_B:2 C3_B:2 C4_B:2 -0.2(15) . . . . ?
Pd_B:1 C2_B:2 C3_B:2 C4_B:2 -90.0(9) . . . . ?
C1_B:2 C2_B:2 C3_B:2 Pd_B:1 89.7(9) . . . . ?
C6_B:2 C7_B:2 C8O_B:2 OA_B:2 173.9(19) . . . . ?
C6_B:2 C7_B:2 C8O_B:2 C8A_B:2 0.9(17) . . . . ?
C4A_B:2 C8A_B:2 C8O_B:2 OA_B:2 -177.2(18) . . . . ?
C1_B:2 C8A_B:2 C8O_B:2 OA_B:2 4(2) . . . . ?
C4A_B:2 C8A_B:2 C8O_B:2 C7_B:2 -3.7(15) . . . . ?
C1_B:2 C8A_B:2 C8O_B:2 C7_B:2 177.8(10) . . . . ?
C6_B:2 C7_B:2 C8H_B:2 C8A_B:2 0.9(17) . . . . ?
C4A_B:2 C8A_B:2 C8H_B:2 C7_B:2 -3.7(15) . . . . ?
C1_B:2 C8A_B:2 C8H_B:2 C7_B:2 177.8(10) . . . . ?
C7_B:2 C6_B:2 C5H_B:2 C4A_B:2 -6.1(17) . . . . ?
C8A_B:2 C4A_B:2 C5H_B:2 C6_B:2 3.2(16) . . . . ?
C4_B:2 C4A_B:2 C5H_B:2 C6_B:2 -177.4(10) . . . . ?
C7_B:2 C6_B:2 C5O_B:2 OB_B:2 177.0(10) . . . . ?
C7_B:2 C6_B:2 C5O_B:2 C4A_B:2 -6.1(17) . . . . ?
C8A_B:2 C4A_B:2 C5O_B:2 OB_B:2 179.9(10) . . . . ?
C4_B:2 C4A_B:2 C5O_B:2 OB_B:2 -0.8(17) . . . . ?
C8A_B:2 C4A_B:2 C5O_B:2 C6_B:2 3.2(16) . . . . ?
C4_B:2 C4A_B:2 C5O_B:2 C6_B:2 -177.4(10) . . . . ?
C11_B:3 P1_B:3 C1A_B:3 C6A_B:3 -80.5(5) . . . . ?
C17_B:3 P1_B:3 C1A_B:3 C6A_B:3 169.9(5) . . . . ?
Pd_B:1 P1_B:3 C1A_B:3 C6A_B:3 38.6(6) . . . . ?
C17_B:3 As1_B:3 C1B_B:3 C6B_B:3 170.4(5) . . . . ?
C11_B:3 As1_B:3 C1B_B:3 C6B_B:3 -80.5(5) . . . . ?
Pd_B:1 As1_B:3 C1B_B:3 C6B_B:3 37.5(5) . . . . ?
C17_B:3 P1_B:3 C11_B:3 C12_B:3 106.8(4) . . . . ?
C1A_B:3 P1_B:3 C11_B:3 C12_B:3 -3.4(5) . . . . ?
Pd_B:1 P1_B:3 C11_B:3 C12_B:3 -121.0(3) . . . . ?
C17_B:3 P1_B:3 C11_B:3 C16_B:3 -76.8(4) . . . . ?
C1A_B:3 P1_B:3 C11_B:3 C16_B:3 173.0(3) . . . . ?
Pd_B:1 P1_B:3 C11_B:3 C16_B:3 55.4(4) . . . . ?
C17_B:3 As1_B:3 C11_B:3 C12_B:3 106.0(3) . . . . ?
C1B_B:3 As1_B:3 C11_B:3 C12_B:3 -3.9(4) . . . . ?
Pd_B:1 As1_B:3 C11_B:3 C12_B:3 -120.4(3) . . . . ?
C17_B:3 As1_B:3 C11_B:3 C16_B:3 -77.3(3) . . . . ?
C1B_B:3 As1_B:3 C11_B:3 C16_B:3 172.9(3) . . . . ?
Pd_B:1 As1_B:3 C11_B:3 C16_B:3 56.3(3) . . . . ?
C16_B:3 C11_B:3 C12_B:3 C13_B:3 0.0 . . . . ?
P1_B:3 C11_B:3 C12_B:3 C13_B:3 176.3(4) . . . . ?
As1_B:3 C11_B:3 C12_B:3 C13_B:3 176.6(4) . . . . ?
C11_B:3 C12_B:3 C13_B:3 C14_B:3 0.0 . . . . ?
C12_B:3 C13_B:3 C14_B:3 C15_B:3 0.0 . . . . ?
C13_B:3 C14_B:3 C15_B:3 C16_B:3 0.0 . . . . ?
C14_B:3 C15_B:3 C16_B:3 C11_B:3 0.0 . . . . ?
C12_B:3 C11_B:3 C16_B:3 C15_B:3 0.0 . . . . ?
P1_B:3 C11_B:3 C16_B:3 C15_B:3 -176.6(4) . . . . ?
As1_B:3 C11_B:3 C16_B:3 C15_B:3 -176.9(3) . . . . ?
C11_B:3 As1_B:3 C17_B:3 C18_B:3 164.6(4) . . . . ?
C1B_B:3 As1_B:3 C17_B:3 C18_B:3 -85.4(4) . . . . ?
Pd_B:1 As1_B:3 C17_B:3 C18_B:3 38.5(4) . . . . ?
C11_B:3 As1_B:3 C17_B:3 C22_B:3 -16.5(5) . . . . ?
C1B_B:3 As1_B:3 C17_B:3 C22_B:3 93.5(5) . . . . ?
Pd_B:1 As1_B:3 C17_B:3 C22_B:3 -142.6(3) . . . . ?
C11_B:3 P1_B:3 C17_B:3 C18_B:3 164.2(4) . . . . ?
C1A_B:3 P1_B:3 C17_B:3 C18_B:3 -84.5(5) . . . . ?
Pd_B:1 P1_B:3 C17_B:3 C18_B:3 38.6(6) . . . . ?
C11_B:3 P1_B:3 C17_B:3 C22_B:3 -17.3(6) . . . . ?
C1A_B:3 P1_B:3 C17_B:3 C22_B:3 94.0(5) . . . . ?
Pd_B:1 P1_B:3 C17_B:3 C22_B:3 -142.9(4) . . . . ?
C22_B:3 C17_B:3 C18_B:3 C19_B:3 0.0 . . . . ?
As1_B:3 C17_B:3 C18_B:3 C19_B:3 179.0(5) . . . . ?
P1_B:3 C17_B:3 C18_B:3 C19_B:3 178.5(5) . . . . ?
C17_B:3 C18_B:3 C19_B:3 C20_B:3 0.0 . . . . ?
C18_B:3 C19_B:3 C20_B:3 C21_B:3 0.0 . . . . ?
C19_B:3 C20_B:3 C21_B:3 C22_B:3 0.0 . . . . ?
C20_B:3 C21_B:3 C22_B:3 C17_B:3 0.0 . . . . ?
C18_B:3 C17_B:3 C22_B:3 C21_B:3 0.0 . . . . ?
As1_B:3 C17_B:3 C22_B:3 C21_B:3 -178.9(5) . . . . ?
P1_B:3 C17_B:3 C22_B:3 C21_B:3 -178.5(6) . . . . ?
P1_B:3 C1A_B:3 C6A_B:3 P2_B:3 -49.6(7) . . . . ?
As1_B:3 C1B_B:3 C6B_B:3 As2_B:3 -48.4(7) . . . . ?
C23_B:3 As2_B:3 C6B_B:3 C1B_B:3 171.3(5) . . . . ?
C29_B:3 As2_B:3 C6B_B:3 C1B_B:3 -82.1(6) . . . . ?
Pd_B:1 As2_B:3 C6B_B:3 C1B_B:3 38.0(6) . . . . ?
C6B_B:3 As2_B:3 C23_B:3 C24_B:3 5.7(4) . . . . ?
C29_B:3 As2_B:3 C23_B:3 C24_B:3 -101.9(3) . . . . ?
Pd_B:1 As2_B:3 C23_B:3 C24_B:3 127.8(2) . . . . ?
C6B_B:3 As2_B:3 C23_B:3 C28_B:3 -174.7(4) . . . . ?
C29_B:3 As2_B:3 C23_B:3 C28_B:3 77.8(3) . . . . ?
Pd_B:1 As2_B:3 C23_B:3 C28_B:3 -52.6(3) . . . . ?
C29_B:3 P2_B:3 C23_B:3 C24_B:3 -100.4(4) . . . . ?
C6A_B:3 P2_B:3 C23_B:3 C24_B:3 6.4(5) . . . . ?
Pd_B:1 P2_B:3 C23_B:3 C24_B:3 126.2(4) . . . . ?
C29_B:3 P2_B:3 C23_B:3 C28_B:3 78.7(4) . . . . ?
C6A_B:3 P2_B:3 C23_B:3 C28_B:3 -174.4(4) . . . . ?
Pd_B:1 P2_B:3 C23_B:3 C28_B:3 -54.7(5) . . . . ?
C28_B:3 C23_B:3 C24_B:3 C25_B:3 0.0 . . . . ?
As2_B:3 C23_B:3 C24_B:3 C25_B:3 179.6(3) . . . . ?
P2_B:3 C23_B:3 C24_B:3 C25_B:3 179.1(4) . . . . ?
C23_B:3 C24_B:3 C25_B:3 C26_B:3 0.0 . . . . ?
C24_B:3 C25_B:3 C26_B:3 C27_B:3 0.0 . . . . ?
C25_B:3 C26_B:3 C27_B:3 C28_B:3 0.0 . . . . ?
C26_B:3 C27_B:3 C28_B:3 C23_B:3 0.0 . . . . ?
C24_B:3 C23_B:3 C28_B:3 C27_B:3 0.0 . . . . ?
As2_B:3 C23_B:3 C28_B:3 C27_B:3 -179.7(3) . . . . ?
P2_B:3 C23_B:3 C28_B:3 C27_B:3 -179.2(3) . . . . ?
C23_B:3 P2_B:3 C29_B:3 C30_B:3 58.8(5) . . . . ?
C6A_B:3 P2_B:3 C29_B:3 C30_B:3 -46.7(5) . . . . ?
Pd_B:1 P2_B:3 C29_B:3 C30_B:3 -163.0(3) . . . . ?
C23_B:3 P2_B:3 C29_B:3 C34_B:3 -120.7(3) . . . . ?
C6A_B:3 P2_B:3 C29_B:3 C34_B:3 133.8(4) . . . . ?
Pd_B:1 P2_B:3 C29_B:3 C34_B:3 17.5(5) . . . . ?
C23_B:3 As2_B:3 C29_B:3 C30_B:3 59.8(3) . . . . ?
C6B_B:3 As2_B:3 C29_B:3 C30_B:3 -48.0(4) . . . . ?
Pd_B:1 As2_B:3 C29_B:3 C30_B:3 -163.4(2) . . . . ?
C23_B:3 As2_B:3 C29_B:3 C34_B:3 -119.5(3) . . . . ?
C6B_B:3 As2_B:3 C29_B:3 C34_B:3 132.7(4) . . . . ?
Pd_B:1 As2_B:3 C29_B:3 C34_B:3 17.3(3) . . . . ?
C34_B:3 C29_B:3 C30_B:3 C31_B:3 0.0 . . . . ?
P2_B:3 C29_B:3 C30_B:3 C31_B:3 -179.5(4) . . . . ?
As2_B:3 C29_B:3 C30_B:3 C31_B:3 -179.3(4) . . . . ?
C29_B:3 C30_B:3 C31_B:3 C32_B:3 0.0 . . . . ?
C30_B:3 C31_B:3 C32_B:3 C33_B:3 0.0 . . . . ?
C31_B:3 C32_B:3 C33_B:3 C34_B:3 0.0 . . . . ?
C32_B:3 C33_B:3 C34_B:3 C29_B:3 0.0 . . . . ?
C30_B:3 C29_B:3 C34_B:3 C33_B:3 0.0 . . . . ?
P2_B:3 C29_B:3 C34_B:3 C33_B:3 179.5(4) . . . . ?
As2_B:3 C29_B:3 C34_B:3 C33_B:3 179.3(3) . . . . ?
